data_4302684
loop_
_publ_author_name
'Liam Balloch'
'Allison M. Drummond'
'Pablo Garc\'ia-\'Alvarez'
'David V. Graham'
'Alan R. Kennedy'
'Jan Klett'
'Robert E. Mulvey'
'Charles T. O'Hara'
'Philip J. A. Rodger'
'Iain D. Rushworth'

_publ_section_title
;
Structural Variations within Group 1
(Li-Cs)+(2,2,6,6-Tetramethyl-1-piperidinyloxy)-Complexes Made via
Metallic Reduction of the Nitroxyl Radical
;
_journal_name_full 'Inorganic Chemistry'
_journal_page_first 6934
_journal_page_last 6944
_journal_paper_doi 10.1021/ic900609e
_journal_volume 48
_journal_year 2009
_chemical_formula_sum 'C48 H104 N8 Na4 O4'
_chemical_formula_weight 949.35
_chemical_name_systematic
;
 ?
;
_space_group_IT_number 2
_symmetry_cell_setting triclinic
_symmetry_space_group_name_Hall '-P 1'
_symmetry_space_group_name_H-M 'P -1'
_atom_sites_solution_hydrogens geom
_atom_sites_solution_primary direct
_atom_sites_solution_secondary difmap
_audit_creation_method SHELXL-97
_cell_angle_alpha 90.066(2)
_cell_angle_beta 90.989(3)
_cell_angle_gamma 112.001(3)
_cell_formula_units_Z 2
_cell_length_a 11.5872(4)
_cell_length_b 12.6456(4)
_cell_length_c 20.7262(4)
_cell_measurement_reflns_used 19114
_cell_measurement_temperature 123(2)
_cell_measurement_theta_max 30.3167
_cell_measurement_theta_min 2.5988
_cell_volume 2815.28(15)
_computing_structure_refinement 'SHELXL-97 (Sheldrick, 1997)'
_diffrn_ambient_temperature 123(2)
_diffrn_measured_fraction_theta_full 0.998
_diffrn_measured_fraction_theta_max 0.998
_diffrn_measurement_device_type 'Oxford Diffraction Gemini S'
_diffrn_measurement_method 'omega scans'
_diffrn_radiation_monochromator graphite
_diffrn_radiation_source 'fine-focus sealed tube'
_diffrn_radiation_type MoK\a
_diffrn_radiation_wavelength 0.71073
_diffrn_reflns_av_R_equivalents 0.0381
_diffrn_reflns_av_sigmaI/netI 0.0523
_diffrn_reflns_limit_h_max 15
_diffrn_reflns_limit_h_min -15
_diffrn_reflns_limit_k_max 16
_diffrn_reflns_limit_k_min -16
_diffrn_reflns_limit_l_max 27
_diffrn_reflns_limit_l_min -27
_diffrn_reflns_number 52741
_diffrn_reflns_theta_full 27.00
_diffrn_reflns_theta_max 28.00
_diffrn_reflns_theta_min 2.61
_exptl_absorpt_coefficient_mu 0.097
_exptl_absorpt_correction_T_max 1.00000
_exptl_absorpt_correction_T_min 0.91011
_exptl_absorpt_correction_type multi-scan
_exptl_absorpt_process_details
;
CrysAlis RED, Oxford Diffraction Ltd.,
Version 1.171.32.24 (release 21-04-2008 CrysAlis171 .NET)
(compiled Apr 21 2008,18:23:10)
Empirical absorption correction using spherical harmonics,
 implemented in SCALE3 ABSPACK scaling algorithm.
;
_exptl_crystal_colour COLOURLESS
_exptl_crystal_density_diffrn 1.120
_exptl_crystal_density_method 'not measured'
_exptl_crystal_description FRAGMENT
_exptl_crystal_F_000 1048
_exptl_crystal_size_max 0.15
_exptl_crystal_size_mid 0.08
_exptl_crystal_size_min 0.07
_refine_diff_density_max 0.278
_refine_diff_density_min -0.252
_refine_diff_density_rms 0.044
_refine_ls_extinction_method none
_refine_ls_goodness_of_fit_ref 1.028
_refine_ls_hydrogen_treatment mixed
_refine_ls_matrix_type full
_refine_ls_number_parameters 662
_refine_ls_number_reflns 13559
_refine_ls_number_restraints 0
_refine_ls_restrained_S_all 1.028
_refine_ls_R_factor_all 0.0817
_refine_ls_R_factor_gt 0.0479
_refine_ls_shift/su_max 0.001
_refine_ls_shift/su_mean 0.000
_refine_ls_structure_factor_coef Fsqd
_refine_ls_weighting_details 'calc w=1/[\s^2^(Fo^2^)+(0.0619P)^2^+0.0342P] where P=(Fo^2^+2Fc^2^)/3'
_refine_ls_weighting_scheme calc
_refine_ls_wR_factor_gt 0.1079
_refine_ls_wR_factor_ref 0.1171
_reflns_number_gt 9567
_reflns_number_total 13559
_reflns_threshold_expression >2sigma(I)
_cod_data_source_file ic900609e_si_001_4.cif
_cod_data_source_block pgaliam2
_cod_depositor_comments
;
The following automatic conversions were performed:
'_symmetry_cell_setting' value 'TRICLINIC' changed to 'triclinic'
according to '/home/saulius/struct/CIF-dictionaries/cif_core.dic'
dictionary named 'cif_core.dic' version 2.4.1 from 2010-06-29.

Automatic conversion script
Id: cif_fix_enum 1527 2010-12-29 10:47:43Z saulius 
;
_cod_original_cell_volume 2815.28(14)
_cod_database_code 4302684

loop_
_symmetry_equiv_pos_as_xyz
'x, y, z'
'-x, -y, -z'

loop_
_atom_site_label
_atom_site_type_symbol
_atom_site_fract_x
_atom_site_fract_y
_atom_site_fract_z
_atom_site_U_iso_or_equiv
_atom_site_adp_type
_atom_site_occupancy
_atom_site_symmetry_multiplicity
_atom_site_calc_flag
_atom_site_refinement_flags
_atom_site_disorder_assembly
_atom_site_disorder_group
Na1 Na 0.45093(5) 1.24786(5) 0.68090(3) 0.01883(14) Uani 1 1 d . A .
Na2 Na 0.23113(5) 1.14298(5) 0.76672(3) 0.02032(14) Uani 1 1 d . . .
Na3 Na 0.14914(5) 0.91870(5) 0.68931(3) 0.01934(14) Uani 1 1 d . . .
Na4 Na 0.08640(5) 0.80786(5) 0.82027(3) 0.02143(14) Uani 1 1 d . . .
O1 O 0.42064(10) 1.29156(9) 0.78026(5) 0.0223(2) Uani 1 1 d . . .
O2 O 0.26433(9) 1.09800(8) 0.66064(5) 0.0167(2) Uani 1 1 d . . .
O3 O 0.06387(9) 0.97751(8) 0.77535(5) 0.0188(2) Uani 1 1 d . . .
O4 O 0.14779(9) 0.75098(9) 0.73176(5) 0.0217(2) Uani 1 1 d . . .
N1 N 0.27278(11) 1.16814(10) 0.60459(6) 0.0157(3) Uani 1 1 d . . .
N2 N 0.68704(12) 1.25904(12) 0.67045(7) 0.0304(3) Uani 1 1 d . . .
N3 N 0.57960(12) 1.43751(11) 0.63861(7) 0.0241(3) Uani 1 1 d . . .
N4 N 0.37090(11) 1.27667(10) 0.84398(6) 0.0194(3) Uani 1 1 d . . .
N5 N -0.04784(10) 0.91626(10) 0.81034(6) 0.0174(3) Uani 1 1 d . . .
N6 N 0.21875(13) 0.78467(12) 0.93061(7) 0.0287(3) Uani 1 1 d . . .
N7 N -0.02961(12) 0.61947(11) 0.87441(7) 0.0280(3) Uani 1 1 d . . .
N8 N 0.21724(11) 0.76488(10) 0.67346(6) 0.0175(3) Uani 1 1 d . . .
C1 C 0.15721(13) 1.19272(12) 0.59800(7) 0.0186(3) Uani 1 1 d . . .
C2 C 0.16828(15) 1.26654(13) 0.53797(8) 0.0258(4) Uani 1 1 d . . .
H2A H 0.0900 1.2799 0.5316 0.031 Uiso 1 1 calc R . .
H2B H 0.2365 1.3415 0.5452 0.031 Uiso 1 1 calc R . .
C3 C 0.19361(15) 1.21229(14) 0.47768(8) 0.0275(4) Uani 1 1 d . . .
H3A H 0.1227 1.1402 0.4679 0.033 Uiso 1 1 calc R . .
H3B H 0.2036 1.2641 0.4406 0.033 Uiso 1 1 calc R . .
C4 C 0.31089(15) 1.18866(14) 0.48812(8) 0.0247(4) Uani 1 1 d . . .
H4A H 0.3823 1.2622 0.4929 0.030 Uiso 1 1 calc R . .
H4B H 0.3248 1.1496 0.4493 0.030 Uiso 1 1 calc R . .
C5 C 0.30801(13) 1.11520(12) 0.54748(7) 0.0188(3) Uani 1 1 d . A .
C6 C 0.22834(15) 0.98941(13) 0.53408(8) 0.0249(4) Uani 1 1 d . . .
H6A H 0.2263 0.9448 0.5730 0.037 Uiso 1 1 calc R . .
H6B H 0.2643 0.9612 0.4987 0.037 Uiso 1 1 calc R . .
H6C H 0.1435 0.9819 0.5220 0.037 Uiso 1 1 calc R . .
C7 C 0.44080(15) 1.12191(15) 0.56077(8) 0.0238(3) Uani 1 1 d . . .
C8 C 0.03559(14) 1.08805(13) 0.59428(8) 0.0232(3) Uani 1 1 d . . .
H8A H 0.0285 1.0502 0.5523 0.035 Uiso 1 1 calc R . .
H8B H -0.0350 1.1120 0.5995 0.035 Uiso 1 1 calc R . .
H8C H 0.0354 1.0349 0.6287 0.035 Uiso 1 1 calc R . .
C9 C 0.15049(17) 1.26180(15) 0.65679(9) 0.0266(4) Uani 1 1 d . . .
C10 C 0.5156(4) 1.5042(3) 0.66840(19) 0.0285(7) Uani 0.75 1 d P A 1
H10A H 0.5012 1.4834 0.7139 0.043 Uiso 0.75 1 calc PR A 1
H10B H 0.4356 1.4885 0.6460 0.043 Uiso 0.75 1 calc PR A 1
H10C H 0.5670 1.5856 0.6653 0.043 Uiso 0.75 1 calc PR A 1
C11 C 0.6024(3) 1.4641(2) 0.57237(12) 0.0384(6) Uani 0.75 1 d P A 1
H11A H 0.6579 1.5441 0.5682 0.058 Uiso 0.75 1 calc PR A 1
H11B H 0.5234 1.4514 0.5496 0.058 Uiso 0.75 1 calc PR A 1
H11C H 0.6416 1.4150 0.5535 0.058 Uiso 0.75 1 calc PR A 1
C12 C 0.69571(19) 1.45650(18) 0.67695(14) 0.0270(5) Uani 0.75 1 d P A 1
H12A H 0.6754 1.4438 0.7232 0.032 Uiso 0.75 1 calc PR A 1
H12B H 0.7539 1.5365 0.6720 0.032 Uiso 0.75 1 calc PR A 1
C13 C 0.7596(2) 1.3751(2) 0.65481(19) 0.0388(8) Uani 0.75 1 d P A 1
H13A H 0.7714 1.3817 0.6076 0.047 Uiso 0.75 1 calc PR A 1
H13B H 0.8427 1.3980 0.6760 0.047 Uiso 0.75 1 calc PR A 1
C14 C 0.7056(9) 1.2335(9) 0.7358(5) 0.058(3) Uani 0.75 1 d P A 1
H14A H 0.6522 1.1543 0.7448 0.087 Uiso 0.75 1 calc PR A 1
H14B H 0.6844 1.2848 0.7645 0.087 Uiso 0.75 1 calc PR A 1
H14C H 0.7930 1.2437 0.7430 0.087 Uiso 0.75 1 calc PR A 1
C15 C 0.7261(3) 1.1808(3) 0.63037(17) 0.0374(7) Uani 0.75 1 d P A 1
H15A H 0.7136 1.1936 0.5846 0.056 Uiso 0.75 1 calc PR A 1
H15B H 0.6761 1.1016 0.6412 0.056 Uiso 0.75 1 calc PR A 1
H15C H 0.8143 1.1959 0.6390 0.056 Uiso 0.75 1 calc PR A 1
C10A C 0.5504(13) 1.5122(15) 0.6776(8) 0.056(5) Uiso 0.25 1 d P A 2
H10D H 0.5840 1.5116 0.7212 0.085 Uiso 0.25 1 calc PR A 2
H10E H 0.4597 1.4888 0.6792 0.085 Uiso 0.25 1 calc PR A 2
H10F H 0.5867 1.5894 0.6600 0.085 Uiso 0.25 1 calc PR A 2
C11A C 0.5426(8) 1.4705(8) 0.5688(4) 0.039(2) Uiso 0.25 1 d P A 2
H11D H 0.5968 1.5490 0.5588 0.058 Uiso 0.25 1 calc PR A 2
H11E H 0.4557 1.4643 0.5686 0.058 Uiso 0.25 1 calc PR A 2
H11F H 0.5527 1.4185 0.5363 0.058 Uiso 0.25 1 calc PR A 2
C12A C 0.7067(9) 1.4582(9) 0.6355(6) 0.054(3) Uiso 0.25 1 d P A 2
H12C H 0.7255 1.4409 0.5912 0.065 Uiso 0.25 1 calc PR A 2
H12D H 0.7545 1.5403 0.6439 0.065 Uiso 0.25 1 calc PR A 2
C13A C 0.7454(10) 1.3963(9) 0.6779(5) 0.039(3) Uiso 0.25 1 d P A 2
H13C H 0.7276 1.4158 0.7219 0.046 Uiso 0.25 1 calc PR A 2
H13D H 0.8369 1.4216 0.6748 0.046 Uiso 0.25 1 calc PR A 2
C14B C 0.7002(17) 1.2236(19) 0.7388(12) 0.021(3) Uiso 0.25 1 d P A 2
H14D H 0.6631 1.1403 0.7417 0.031 Uiso 0.25 1 calc PR A 2
H14E H 0.6573 1.2573 0.7679 0.031 Uiso 0.25 1 calc PR A 2
H14F H 0.7886 1.2503 0.7511 0.031 Uiso 0.25 1 calc PR A 2
C15A C 0.7392(14) 1.2211(10) 0.6222(7) 0.052(4) Uiso 0.25 1 d P A 2
H15D H 0.7409 1.2652 0.5831 0.079 Uiso 0.25 1 calc PR A 2
H15E H 0.6901 1.1403 0.6137 0.079 Uiso 0.25 1 calc PR A 2
H15F H 0.8244 1.2305 0.6349 0.079 Uiso 0.25 1 calc PR A 2
C16 C 0.45030(14) 1.23741(13) 0.88727(8) 0.0241(4) Uani 1 1 d . . .
C17 C 0.39708(16) 1.22327(14) 0.95525(8) 0.0301(4) Uani 1 1 d . . .
H17A H 0.3149 1.1596 0.9548 0.036 Uiso 1 1 calc R . .
H17B H 0.4529 1.2028 0.9851 0.036 Uiso 1 1 calc R . .
C18 C 0.38223(17) 1.32993(16) 0.98021(8) 0.0361(5) Uani 1 1 d . . .
H18A H 0.3423 1.3149 1.0229 0.043 Uiso 1 1 calc R . .
H18B H 0.4650 1.3921 0.9854 0.043 Uiso 1 1 calc R . .
C19 C 0.30316(18) 1.36515(15) 0.93310(8) 0.0352(4) Uani 1 1 d . . .
H19A H 0.2971 1.4369 0.9487 0.042 Uiso 1 1 calc R . .
H19B H 0.2181 1.3058 0.9320 0.042 Uiso 1 1 calc R . .
C20 C 0.35360(16) 1.38310(13) 0.86448(8) 0.0263(4) Uani 1 1 d . . .
C21 C 0.25573(18) 1.39603(15) 0.81927(9) 0.0346(4) Uani 1 1 d . . .
H21A H 0.2880 1.4095 0.7754 0.052 Uiso 1 1 calc R . .
H21B H 0.2352 1.4608 0.8334 0.052 Uiso 1 1 calc R . .
H21C H 0.1807 1.3262 0.8198 0.052 Uiso 1 1 calc R . .
C22 C 0.47055(18) 1.49299(14) 0.86092(9) 0.0357(4) Uani 1 1 d . . .
H22A H 0.5254 1.4972 0.8982 0.054 Uiso 1 1 calc R . .
H22B H 0.4462 1.5593 0.8613 0.054 Uiso 1 1 calc R . .
H22C H 0.5146 1.4925 0.8210 0.054 Uiso 1 1 calc R . .
C23 C 0.43852(15) 1.12006(14) 0.86205(8) 0.0281(4) Uani 1 1 d . . .
H23A H 0.3506 1.0691 0.8608 0.042 Uiso 1 1 calc R . .
H23B H 0.4853 1.0883 0.8907 0.042 Uiso 1 1 calc R . .
H23C H 0.4721 1.1275 0.8185 0.042 Uiso 1 1 calc R . .
C24 C 0.58950(15) 1.31512(15) 0.88862(9) 0.0324(4) Uani 1 1 d . . .
H24A H 0.6125 1.3510 0.8464 0.049 Uiso 1 1 calc R . .
H24B H 0.6396 1.2694 0.8985 0.049 Uiso 1 1 calc R . .
H24C H 0.6048 1.3743 0.9218 0.049 Uiso 1 1 calc R . .
C25 C 0.33047(18) 0.78400(19) 0.89977(10) 0.0436(5) Uani 1 1 d . . .
H25A H 0.3798 0.7593 0.9308 0.065 Uiso 1 1 calc R . .
H25B H 0.3800 0.8610 0.8849 0.065 Uiso 1 1 calc R . .
H25C H 0.3068 0.7313 0.8628 0.065 Uiso 1 1 calc R . .
C26 C 0.25619(19) 0.86635(17) 0.98417(9) 0.0418(5) Uani 1 1 d . . .
H26A H 0.1819 0.8673 1.0057 0.063 Uiso 1 1 calc R . .
H26B H 0.3041 0.9426 0.9677 0.063 Uiso 1 1 calc R . .
H26C H 0.3077 0.8440 1.0151 0.063 Uiso 1 1 calc R . .
C27 C 0.14492(17) 0.67113(15) 0.95466(9) 0.0380(5) Uani 1 1 d . . .
H27A H 0.0879 0.6785 0.9878 0.046 Uiso 1 1 calc R . .
H27B H 0.2016 0.6390 0.9758 0.046 Uiso 1 1 calc R . .
C28 C 0.06986(17) 0.58949(15) 0.90350(10) 0.0401(5) Uani 1 1 d . . .
H28A H 0.1264 0.5856 0.8691 0.048 Uiso 1 1 calc R . .
H28B H 0.0326 0.5126 0.9225 0.048 Uiso 1 1 calc R . .
C29 C -0.0854(2) 0.54401(18) 0.81971(10) 0.0491(6) Uani 1 1 d . . .
H29A H -0.1145 0.4645 0.8339 0.074 Uiso 1 1 calc R . .
H29B H -0.0233 0.5562 0.7861 0.074 Uiso 1 1 calc R . .
H29C H -0.1560 0.5605 0.8023 0.074 Uiso 1 1 calc R . .
C30 C -0.12591(17) 0.60969(17) 0.92045(10) 0.0406(5) Uani 1 1 d . . .
H30A H -0.1572 0.5327 0.9385 0.061 Uiso 1 1 calc R . .
H30B H -0.1943 0.6240 0.8986 0.061 Uiso 1 1 calc R . .
H30C H -0.0912 0.6658 0.9553 0.061 Uiso 1 1 calc R . .
C31 C -0.05456(14) 0.98402(13) 0.86773(8) 0.0229(3) Uani 1 1 d . . .
C32 C -0.17240(14) 0.91348(15) 0.90465(8) 0.0289(4) Uani 1 1 d . . .
H32A H -0.1617 0.8452 0.9227 0.035 Uiso 1 1 calc R . .
H32B H -0.1821 0.9596 0.9413 0.035 Uiso 1 1 calc R . .
C33 C -0.28979(14) 0.87568(16) 0.86300(9) 0.0339(4) Uani 1 1 d . . .
H33A H -0.3613 0.8255 0.8880 0.041 Uiso 1 1 calc R . .
H33B H -0.3075 0.9430 0.8491 0.041 Uiso 1 1 calc R . .
C34 C -0.27203(14) 0.81232(15) 0.80485(8) 0.0302(4) Uani 1 1 d . . .
H34A H -0.3473 0.7911 0.7767 0.036 Uiso 1 1 calc R . .
H34B H -0.2635 0.7410 0.8193 0.036 Uiso 1 1 calc R . .
C35 C -0.15789(13) 0.88115(13) 0.76545(8) 0.0212(3) Uani 1 1 d . . .
C36 C -0.17993(16) 0.97823(15) 0.72990(8) 0.0301(4) Uani 1 1 d . . .
H36A H -0.2252 1.0114 0.7578 0.045 Uiso 1 1 calc R . .
H36B H -0.2290 0.9483 0.6903 0.045 Uiso 1 1 calc R . .
H36C H -0.0997 1.0371 0.7188 0.045 Uiso 1 1 calc R . .
C37 C -0.13934(15) 0.80255(14) 0.71466(8) 0.0284(4) Uani 1 1 d . . .
H37A H -0.0799 0.8480 0.6828 0.043 Uiso 1 1 calc R . .
H37B H -0.2192 0.7596 0.6930 0.043 Uiso 1 1 calc R . .
H37C H -0.1070 0.7494 0.7353 0.043 Uiso 1 1 calc R . .
C38 C -0.05166(17) 1.10455(14) 0.85389(9) 0.0340(4) Uani 1 1 d . . .
H38A H 0.0034 1.1373 0.8177 0.051 Uiso 1 1 calc R . .
H38B H -0.0206 1.1529 0.8923 0.051 Uiso 1 1 calc R . .
H38C H -0.1359 1.1002 0.8429 0.051 Uiso 1 1 calc R . .
C39 C 0.05753(15) 0.99620(17) 0.91061(8) 0.0341(4) Uani 1 1 d . . .
H39A H 0.0583 0.9205 0.9198 0.051 Uiso 1 1 calc R . .
H39B H 0.0525 1.0341 0.9511 0.051 Uiso 1 1 calc R . .
H39C H 0.1340 1.0419 0.8885 0.051 Uiso 1 1 calc R . .
C40 C 0.15146(14) 0.66737(12) 0.62862(8) 0.0217(3) Uani 1 1 d . . .
C41 C 0.22873(15) 0.68235(14) 0.56790(8) 0.0269(4) Uani 1 1 d . . .
H41A H 0.1887 0.6156 0.5391 0.032 Uiso 1 1 calc R . .
H41B H 0.2290 0.7508 0.5447 0.032 Uiso 1 1 calc R . .
C42 C 0.36122(15) 0.69472(14) 0.58177(9) 0.0303(4) Uani 1 1 d . . .
H42A H 0.4082 0.7088 0.5412 0.036 Uiso 1 1 calc R . .
H42B H 0.3627 0.6236 0.6010 0.036 Uiso 1 1 calc R . .
C43 C 0.42110(14) 0.79379(14) 0.62828(8) 0.0281(4) Uani 1 1 d . . .
H43A H 0.4278 0.8655 0.6065 0.034 Uiso 1 1 calc R . .
H43B H 0.5065 0.7989 0.6393 0.034 Uiso 1 1 calc R . .
C44 C 0.34901(13) 0.78329(13) 0.69063(8) 0.0215(3) Uani 1 1 d . . .
C45 C 0.36299(15) 0.69101(14) 0.73445(8) 0.0293(4) Uani 1 1 d . . .
H45A H 0.2916 0.6623 0.7631 0.044 Uiso 1 1 calc R . .
H45B H 0.4399 0.7236 0.7604 0.044 Uiso 1 1 calc R . .
H45C H 0.3665 0.6281 0.7079 0.044 Uiso 1 1 calc R . .
C46 C 0.40242(16) 0.89762(15) 0.72621(9) 0.0272(4) Uani 1 1 d . . .
C47 C 0.12199(16) 0.54821(13) 0.65715(9) 0.0305(4) Uani 1 1 d . . .
H47A H 0.1978 0.5311 0.6585 0.046 Uiso 1 1 calc R . .
H47B H 0.0584 0.4913 0.6302 0.046 Uiso 1 1 calc R . .
H47C H 0.0910 0.5463 0.7010 0.046 Uiso 1 1 calc R . .
C48 C 0.02801(15) 0.67754(14) 0.60999(9) 0.0304(4) Uani 1 1 d . . .
H48A H -0.0229 0.6679 0.6484 0.046 Uiso 1 1 calc R . .
H48B H -0.0164 0.6184 0.5781 0.046 Uiso 1 1 calc R . .
H48C H 0.0441 0.7529 0.5915 0.046 Uiso 1 1 calc R . .
H46A H 0.3645(16) 0.8957(15) 0.7677(9) 0.028(5) Uiso 1 1 d . . .
H7C H 0.4445(14) 1.0752(13) 0.5997(8) 0.016(4) Uiso 1 1 d . . .
H9B H 0.0956(16) 1.3015(15) 0.6473(8) 0.028(5) Uiso 1 1 d . . .
H7B H 0.4967(15) 1.1986(15) 0.5684(8) 0.021(4) Uiso 1 1 d . . .
H46B H 0.3938(17) 0.9612(16) 0.6999(9) 0.038(5) Uiso 1 1 d . . .
H7A H 0.4715(17) 1.0938(16) 0.5224(9) 0.034(5) Uiso 1 1 d . . .
H46C H 0.4897(18) 0.9158(16) 0.7364(8) 0.036(5) Uiso 1 1 d . . .
H9A H 0.1162(16) 1.2117(15) 0.6941(8) 0.030(5) Uiso 1 1 d . . .
H9C H 0.2334(18) 1.3180(16) 0.6692(8) 0.034(5) Uiso 1 1 d . . .

loop_
_atom_site_aniso_label
_atom_site_aniso_U_11
_atom_site_aniso_U_22
_atom_site_aniso_U_33
_atom_site_aniso_U_23
_atom_site_aniso_U_13
_atom_site_aniso_U_12
Na1 0.0172(3) 0.0182(3) 0.0180(3) 0.0002(2) 0.0015(2) 0.0030(2)
Na2 0.0198(3) 0.0189(3) 0.0174(3) -0.0013(2) 0.0017(2) 0.0016(2)
Na3 0.0217(3) 0.0148(3) 0.0217(3) 0.0026(2) 0.0054(2) 0.0070(2)
Na4 0.0214(3) 0.0228(3) 0.0213(3) 0.0044(2) 0.0038(2) 0.0094(3)
O1 0.0267(5) 0.0225(5) 0.0127(5) -0.0013(4) 0.0031(4) 0.0032(5)
O2 0.0203(5) 0.0155(5) 0.0134(5) 0.0045(4) 0.0008(4) 0.0055(4)
O3 0.0139(5) 0.0189(5) 0.0215(6) 0.0009(4) 0.0069(4) 0.0034(4)
O4 0.0230(5) 0.0214(5) 0.0227(6) 0.0035(4) 0.0116(4) 0.0100(4)
N1 0.0187(6) 0.0144(6) 0.0131(6) 0.0022(5) 0.0011(5) 0.0054(5)
N2 0.0245(7) 0.0327(8) 0.0363(9) -0.0019(7) 0.0012(6) 0.0135(6)
N3 0.0229(6) 0.0201(6) 0.0273(8) 0.0002(6) 0.0030(6) 0.0057(5)
N4 0.0234(6) 0.0188(6) 0.0127(7) -0.0011(5) 0.0025(5) 0.0040(5)
N5 0.0131(5) 0.0195(6) 0.0179(7) 0.0007(5) 0.0045(5) 0.0040(5)
N6 0.0326(7) 0.0280(7) 0.0238(8) 0.0028(6) -0.0032(6) 0.0098(6)
N7 0.0284(7) 0.0265(7) 0.0241(8) 0.0021(6) 0.0046(6) 0.0044(6)
N8 0.0170(6) 0.0176(6) 0.0191(7) 0.0015(5) 0.0066(5) 0.0075(5)
C1 0.0188(7) 0.0181(7) 0.0197(8) 0.0012(6) 0.0001(6) 0.0078(6)
C2 0.0269(8) 0.0237(8) 0.0274(9) 0.0060(7) -0.0033(7) 0.0102(7)
C3 0.0297(8) 0.0277(8) 0.0201(9) 0.0065(7) -0.0039(7) 0.0052(7)
C4 0.0280(8) 0.0260(8) 0.0164(8) 0.0041(7) 0.0028(6) 0.0058(7)
C5 0.0207(7) 0.0192(7) 0.0151(8) 0.0005(6) 0.0017(6) 0.0058(6)
C6 0.0319(8) 0.0203(8) 0.0205(9) -0.0044(6) 0.0000(7) 0.0073(7)
C7 0.0257(8) 0.0272(9) 0.0198(9) 0.0005(7) 0.0048(7) 0.0112(7)
C8 0.0186(7) 0.0251(8) 0.0241(9) 0.0010(7) 0.0000(6) 0.0063(6)
C9 0.0282(9) 0.0267(9) 0.0298(10) -0.0038(8) -0.0026(7) 0.0160(8)
C10 0.0282(16) 0.0228(14) 0.0373(19) 0.0001(11) 0.0044(15) 0.0124(13)
C11 0.0554(19) 0.0267(13) 0.0261(15) 0.0052(10) 0.0061(13) 0.0072(13)
C12 0.0189(10) 0.0187(10) 0.0388(16) -0.0048(10) -0.0037(10) 0.0017(9)
C13 0.0170(11) 0.0305(14) 0.071(2) 0.0011(15) 0.0153(13) 0.0103(10)
C14 0.071(4) 0.070(5) 0.048(3) 0.000(3) 0.0015(19) 0.042(3)
C15 0.0414(17) 0.048(2) 0.0374(19) -0.0068(17) -0.0016(13) 0.0336(17)
C16 0.0223(8) 0.0243(8) 0.0192(9) 0.0008(7) -0.0015(6) 0.0013(6)
C17 0.0311(9) 0.0311(9) 0.0177(9) 0.0029(7) -0.0023(7) -0.0001(7)
C18 0.0420(10) 0.0354(10) 0.0161(9) -0.0044(7) 0.0062(8) -0.0029(8)
C19 0.0462(11) 0.0277(9) 0.0258(10) -0.0076(7) 0.0120(8) 0.0068(8)
C20 0.0351(9) 0.0188(8) 0.0207(9) -0.0049(7) 0.0036(7) 0.0051(7)
C21 0.0462(11) 0.0263(9) 0.0349(11) -0.0029(8) 0.0041(8) 0.0177(8)
C22 0.0497(11) 0.0199(8) 0.0265(10) -0.0051(7) 0.0024(8) 0.0005(8)
C23 0.0262(8) 0.0266(8) 0.0290(10) 0.0033(7) -0.0021(7) 0.0070(7)
C24 0.0252(8) 0.0345(9) 0.0276(10) 0.0004(8) -0.0021(7) 0.0000(7)
C25 0.0393(10) 0.0527(12) 0.0351(12) -0.0020(9) 0.0029(9) 0.0130(10)
C26 0.0540(12) 0.0426(11) 0.0300(11) -0.0032(9) -0.0103(9) 0.0199(10)
C27 0.0375(10) 0.0376(10) 0.0367(11) 0.0162(9) -0.0042(8) 0.0118(8)
C28 0.0383(10) 0.0248(9) 0.0571(13) 0.0077(9) 0.0035(9) 0.0117(8)
C29 0.0501(12) 0.0424(12) 0.0382(12) -0.0083(10) 0.0048(10) -0.0018(10)
C30 0.0363(10) 0.0400(11) 0.0419(12) 0.0094(9) 0.0131(9) 0.0094(9)
C31 0.0209(7) 0.0262(8) 0.0203(9) -0.0015(7) 0.0068(6) 0.0071(7)
C32 0.0253(8) 0.0361(9) 0.0253(9) 0.0035(7) 0.0115(7) 0.0112(7)
C33 0.0194(8) 0.0453(11) 0.0355(11) 0.0098(9) 0.0119(7) 0.0099(8)
C34 0.0150(7) 0.0345(9) 0.0360(11) 0.0035(8) 0.0009(7) 0.0034(7)
C35 0.0148(7) 0.0245(8) 0.0233(9) 0.0018(7) -0.0002(6) 0.0065(6)
C36 0.0296(9) 0.0383(10) 0.0291(10) 0.0057(8) 0.0028(7) 0.0201(8)
C37 0.0213(8) 0.0302(9) 0.0301(10) -0.0063(7) -0.0056(7) 0.0059(7)
C38 0.0380(10) 0.0266(9) 0.0373(11) -0.0051(8) 0.0135(8) 0.0115(8)
C39 0.0256(8) 0.0499(11) 0.0220(10) -0.0077(8) 0.0019(7) 0.0086(8)
C40 0.0213(7) 0.0157(7) 0.0282(9) -0.0017(6) 0.0037(6) 0.0067(6)
C41 0.0340(9) 0.0217(8) 0.0254(9) -0.0033(7) 0.0053(7) 0.0106(7)
C42 0.0310(9) 0.0310(9) 0.0311(10) 0.0021(8) 0.0156(7) 0.0133(8)
C43 0.0202(8) 0.0305(9) 0.0328(10) 0.0019(7) 0.0094(7) 0.0082(7)
C44 0.0181(7) 0.0227(8) 0.0253(9) 0.0023(7) 0.0044(6) 0.0092(6)
C45 0.0296(9) 0.0325(9) 0.0317(10) 0.0030(8) 0.0012(7) 0.0183(8)
C46 0.0220(8) 0.0285(9) 0.0288(10) 0.0003(8) -0.0005(7) 0.0068(7)
C47 0.0306(9) 0.0172(8) 0.0419(11) 0.0006(7) 0.0107(8) 0.0065(7)
C48 0.0252(8) 0.0260(8) 0.0385(11) -0.0092(8) -0.0045(7) 0.0083(7)

loop_
_atom_type_symbol
_atom_type_description
_atom_type_scat_dispersion_real
_atom_type_scat_dispersion_imag
_atom_type_scat_source
Na Na 0.0362 0.0249 'International Tables Vol C Tables 4.2.6.8 and 6.1.1.4'
O O 0.0106 0.0060 'International Tables Vol C Tables 4.2.6.8 and 6.1.1.4'
N N 0.0061 0.0033 'International Tables Vol C Tables 4.2.6.8 and 6.1.1.4'
C C 0.0033 0.0016 'International Tables Vol C Tables 4.2.6.8 and 6.1.1.4'
H H 0.0000 0.0000 'International Tables Vol C Tables 4.2.6.8 and 6.1.1.4'

loop_
_geom_angle_atom_site_label_1
_geom_angle_atom_site_label_2
_geom_angle_atom_site_label_3
_geom_angle
_geom_angle_site_symmetry_1
_geom_angle_site_symmetry_3
_geom_angle_publ_flag
O1 Na1 O2 99.92(4) . . ?
O1 Na1 N1 120.14(5) . . ?
O2 Na1 N1 34.97(3) . . ?
O1 Na1 N3 101.24(5) . . ?
O2 Na1 N3 140.71(5) . . ?
N1 Na1 N3 105.95(5) . . ?
O1 Na1 N2 109.43(5) . . ?
O2 Na1 N2 130.19(5) . . ?
N1 Na1 N2 129.47(5) . . ?
N3 Na1 N2 71.49(5) . . ?
O1 Na1 C7 162.78(5) . . ?
O2 Na1 C7 65.17(4) . . ?
N1 Na1 C7 52.46(4) . . ?
N3 Na1 C7 95.94(5) . . ?
N2 Na1 C7 77.23(5) . . ?
O1 Na1 Na2 49.67(3) . . ?
O2 Na1 Na2 50.26(3) . . ?
N1 Na1 Na2 76.08(3) . . ?
N3 Na1 Na2 138.86(4) . . ?
N2 Na1 Na2 139.18(4) . . ?
C7 Na1 Na2 114.84(4) . . ?
O1 Na1 H7B 177.1(4) . . ?
O2 Na1 H7B 82.2(4) . . ?
N1 Na1 H7B 62.7(4) . . ?
N3 Na1 H7B 78.1(4) . . ?
N2 Na1 H7B 67.7(4) . . ?
C7 Na1 H7B 18.3(4) . . ?
Na2 Na1 H7B 132.4(4) . . ?
O3 Na2 O1 164.94(5) . . ?
O3 Na2 O2 91.51(4) . . ?
O1 Na2 O2 95.91(4) . . ?
O3 Na2 N4 134.23(5) . . ?
O1 Na2 N4 35.15(4) . . ?
O2 Na2 N4 130.55(4) . . ?
O3 Na2 Na1 138.96(4) . . ?
O1 Na2 Na1 46.64(3) . . ?
O2 Na2 Na1 49.28(3) . . ?
N4 Na2 Na1 81.48(3) . . ?
O3 Na2 C9 102.20(5) . . ?
O1 Na2 C9 92.86(5) . . ?
O2 Na2 C9 61.96(4) . . ?
N4 Na2 C9 112.62(5) . . ?
Na1 Na2 C9 72.39(4) . . ?
O3 Na2 Na3 48.33(3) . . ?
O1 Na2 Na3 132.58(4) . . ?
O2 Na2 Na3 46.61(3) . . ?
N4 Na2 Na3 150.61(4) . . ?
Na1 Na2 Na3 90.69(2) . . ?
C9 Na2 Na3 91.49(4) . . ?
O3 Na2 Na4 30.81(3) . . ?
O1 Na2 Na4 135.24(4) . . ?
O2 Na2 Na4 93.00(3) . . ?
N4 Na2 Na4 116.59(4) . . ?
Na1 Na2 Na4 125.23(2) . . ?
C9 Na2 Na4 129.42(4) . . ?
Na3 Na2 Na4 47.418(15) . . ?
O3 Na2 H9A 89.7(4) . . ?
O1 Na2 H9A 105.1(4) . . ?
O2 Na2 H9A 70.4(4) . . ?
N4 Na2 H9A 118.1(4) . . ?
Na1 Na2 H9A 87.6(4) . . ?
C9 Na2 H9A 15.3(4) . . ?
Na3 Na2 H9A 89.6(4) . . ?
Na4 Na2 H9A 119.1(4) . . ?
O2 Na3 O4 146.76(5) . . ?
O2 Na3 O3 93.10(4) . . ?
O4 Na3 O3 98.20(4) . . ?
O2 Na3 N8 122.15(4) . . ?
O4 Na3 N8 35.76(4) . . ?
O3 Na3 N8 133.46(4) . . ?
O2 Na3 Na4 131.68(4) . . ?
O4 Na3 Na4 46.18(3) . . ?
O3 Na3 Na4 52.32(3) . . ?
N8 Na3 Na4 81.15(3) . . ?
O2 Na3 Na2 49.37(3) . . ?
O4 Na3 Na2 123.24(4) . . ?
O3 Na3 Na2 47.26(3) . . ?
N8 Na3 Na2 138.17(4) . . ?
Na4 Na3 Na2 84.26(2) . . ?
O2 Na3 C46 85.84(4) . . ?
O4 Na3 C46 60.94(4) . . ?
O3 Na3 C46 112.23(5) . . ?
N8 Na3 C46 49.79(4) . . ?
Na4 Na3 C46 79.91(4) . . ?
Na2 Na3 C46 89.16(4) . . ?
O4 Na4 N5 118.43(5) . . ?
O4 Na4 O3 97.04(4) . . ?
N5 Na4 O3 34.45(3) . . ?
O4 Na4 N7 101.31(5) . . ?
N5 Na4 N7 109.74(5) . . ?
O3 Na4 N7 143.77(5) . . ?
O4 Na4 N6 112.72(5) . . ?
N5 Na4 N6 127.41(5) . . ?
O3 Na4 N6 129.86(4) . . ?
N7 Na4 N6 69.79(4) . . ?
O4 Na4 Na3 48.91(3) . . ?
N5 Na4 Na3 76.46(3) . . ?
O3 Na4 Na3 48.42(3) . . ?
N7 Na4 Na3 142.68(4) . . ?
N6 Na4 Na3 136.70(4) . . ?
O4 Na4 Na2 92.69(3) . . ?
N5 Na4 Na2 59.78(3) . . ?
O3 Na4 Na2 28.42(2) . . ?
N7 Na4 Na2 165.64(4) . . ?
N6 Na4 Na2 107.77(3) . . ?
Na3 Na4 Na2 48.317(16) . . ?
N4 O1 Na1 158.77(8) . . ?
N4 O1 Na2 77.10(7) . . ?
Na1 O1 Na2 83.70(4) . . ?
N1 O2 Na3 136.10(8) . . ?
N1 O2 Na1 78.57(6) . . ?
Na3 O2 Na1 143.36(5) . . ?
N1 O2 Na2 126.06(8) . . ?
Na3 O2 Na2 84.03(4) . . ?
Na1 O2 Na2 80.47(4) . . ?
N5 O3 Na2 145.95(8) . . ?
N5 O3 Na3 129.64(8) . . ?
Na2 O3 Na3 84.40(4) . . ?
N5 O3 Na4 72.58(6) . . ?
Na2 O3 Na4 120.77(5) . . ?
Na3 O3 Na4 79.27(4) . . ?
N8 O4 Na4 155.60(8) . . ?
N8 O4 Na3 75.52(6) . . ?
Na4 O4 Na3 84.91(4) . . ?
O2 N1 C1 109.31(10) . . ?
O2 N1 C5 109.49(10) . . ?
C1 N1 C5 116.78(11) . . ?
O2 N1 Na1 66.46(6) . . ?
C1 N1 Na1 129.95(9) . . ?
C5 N1 Na1 110.73(8) . . ?
C15A N2 C14 120.1(7) . . ?
C15A N2 C13 91.0(5) . . ?
C14 N2 C13 112.2(5) . . ?
C15A N2 C15 19.7(5) . . ?
C14 N2 C15 105.9(5) . . ?
C13 N2 C15 109.8(2) . . ?
C15A N2 C14B 119.1(11) . . ?
C14 N2 C14B 4.0(12) . . ?
C13 N2 C14B 116.2(8) . . ?
C15 N2 C14B 103.9(9) . . ?
C15A N2 C13A 112.5(6) . . ?
C14 N2 C13A 97.1(6) . . ?
C13 N2 C13A 21.7(4) . . ?
C15 N2 C13A 130.8(4) . . ?
C14B N2 C13A 100.9(9) . . ?
C15A N2 Na1 129.3(6) . . ?
C14 N2 Na1 97.6(4) . . ?
C13 N2 Na1 105.70(13) . . ?
C15 N2 Na1 125.05(16) . . ?
C14B N2 Na1 96.1(8) . . ?
C13A N2 Na1 93.2(4) . . ?
C10A N3 C12A 114.9(7) . . ?
C10A N3 C11 118.7(8) . . ?
C12A N3 C11 78.7(5) . . ?
C10A N3 C10 16.7(6) . . ?
C12A N3 C10 130.3(5) . . ?
C11 N3 C10 111.8(2) . . ?
C10A N3 C12 91.3(6) . . ?
C12A N3 C12 34.9(4) . . ?
C11 N3 C12 112.81(19) . . ?
C10 N3 C12 107.9(2) . . ?
C10A N3 C11A 101.1(8) . . ?
C12A N3 C11A 105.0(6) . . ?
C11 N3 C11A 27.1(3) . . ?
C10 N3 C11A 89.6(4) . . ?
C12 N3 C11A 137.5(4) . . ?
C10A N3 Na1 103.6(7) . . ?
C12A N3 Na1 114.5(4) . . ?
C11 N3 Na1 125.16(13) . . ?
C10 N3 Na1 98.67(15) . . ?
C12 N3 Na1 98.43(11) . . ?
C11A N3 Na1 117.3(3) . . ?
O1 N4 C16 109.00(11) . . ?
O1 N4 C20 109.23(11) . . ?
C16 N4 C20 116.07(12) . . ?
O1 N4 Na2 67.75(6) . . ?
C16 N4 Na2 119.06(9) . . ?
C20 N4 Na2 122.14(10) . . ?
O3 N5 C31 109.64(10) . . ?
O3 N5 C35 109.80(10) . . ?
C31 N5 C35 115.83(12) . . ?
O3 N5 Na4 72.97(6) . . ?
C31 N5 Na4 116.62(9) . . ?
C35 N5 Na4 122.20(9) . . ?
C25 N6 C26 108.52(15) . . ?
C25 N6 C27 110.39(15) . . ?
C26 N6 C27 109.78(14) . . ?
C25 N6 Na4 98.99(11) . . ?
C26 N6 Na4 124.23(11) . . ?
C27 N6 Na4 104.16(10) . . ?
C30 N7 C29 108.80(15) . . ?
C30 N7 C28 111.45(15) . . ?
C29 N7 C28 109.67(15) . . ?
C30 N7 Na4 120.33(11) . . ?
C29 N7 Na4 102.49(11) . . ?
C28 N7 Na4 103.47(10) . . ?
O4 N8 C44 108.93(11) . . ?
O4 N8 C40 109.31(10) . . ?
C44 N8 C40 116.06(11) . . ?
O4 N8 Na3 68.72(6) . . ?
C44 N8 Na3 118.28(9) . . ?
C40 N8 Na3 122.59(9) . . ?
N1 C1 C9 107.63(12) . . ?
N1 C1 C8 115.52(12) . . ?
C9 C1 C8 107.18(13) . . ?
N1 C1 C2 108.22(12) . . ?
C9 C1 C2 108.25(13) . . ?
C8 C1 C2 109.81(12) . . ?
C3 C2 C1 112.64(13) . . ?
C3 C2 H2A 109.1 . . ?
C1 C2 H2A 109.1 . . ?
C3 C2 H2B 109.1 . . ?
C1 C2 H2B 109.1 . . ?
H2A C2 H2B 107.8 . . ?
C4 C3 C2 109.05(13) . . ?
C4 C3 H3A 109.9 . . ?
C2 C3 H3A 109.9 . . ?
C4 C3 H3B 109.9 . . ?
C2 C3 H3B 109.9 . . ?
H3A C3 H3B 108.3 . . ?
C3 C4 C5 113.91(13) . . ?
C3 C4 H4A 108.8 . . ?
C5 C4 H4A 108.8 . . ?
C3 C4 H4B 108.8 . . ?
C5 C4 H4B 108.8 . . ?
H4A C4 H4B 107.7 . . ?
N1 C5 C7 106.47(12) . . ?
N1 C5 C6 116.13(12) . . ?
C7 C5 C6 106.70(13) . . ?
N1 C5 C4 108.38(12) . . ?
C7 C5 C4 107.67(12) . . ?
C6 C5 C4 111.08(13) . . ?
C5 C6 H6A 109.5 . . ?
C5 C6 H6B 109.5 . . ?
H6A C6 H6B 109.5 . . ?
C5 C6 H6C 109.5 . . ?
H6A C6 H6C 109.5 . . ?
H6B C6 H6C 109.5 . . ?
C5 C7 Na1 90.16(9) . . ?
C5 C7 H7C 111.1(9) . . ?
Na1 C7 H7C 68.8(9) . . ?
C5 C7 H7B 111.5(10) . . ?
Na1 C7 H7B 56.3(10) . . ?
H7C C7 H7B 108.2(13) . . ?
C5 C7 H7A 109.6(11) . . ?
Na1 C7 H7A 158.5(10) . . ?
H7C C7 H7A 109.6(14) . . ?
H7B C7 H7A 106.8(14) . . ?
C1 C8 H8A 109.5 . . ?
C1 C8 H8B 109.5 . . ?
H8A C8 H8B 109.5 . . ?
C1 C8 H8C 109.5 . . ?
H8A C8 H8C 109.5 . . ?
H8B C8 H8C 109.5 . . ?
C1 C9 Na2 102.77(10) . . ?
C1 C9 H9B 109.3(10) . . ?
Na2 C9 H9B 141.6(10) . . ?
C1 C9 H9A 111.1(10) . . ?
Na2 C9 H9A 39.0(10) . . ?
H9B C9 H9A 107.5(14) . . ?
C1 C9 H9C 111.3(11) . . ?
Na2 C9 H9C 77.3(11) . . ?
H9B C9 H9C 109.0(15) . . ?
H9A C9 H9C 108.6(14) . . ?
N3 C10 H10A 109.5 . . ?
N3 C10 H10B 109.5 . . ?
N3 C10 H10C 109.5 . . ?
N3 C11 H11A 109.5 . . ?
N3 C11 H11B 109.5 . . ?
N3 C11 H11C 109.5 . . ?
N3 C12 C13 111.3(2) . . ?
N3 C12 H12A 109.4 . . ?
C13 C12 H12A 109.4 . . ?
N3 C12 H12B 109.4 . . ?
C13 C12 H12B 109.4 . . ?
H12A C12 H12B 108.0 . . ?
N2 C13 C12 111.5(2) . . ?
N2 C13 H13A 109.3 . . ?
C12 C13 H13A 109.3 . . ?
N2 C13 H13B 109.3 . . ?
C12 C13 H13B 109.3 . . ?
H13A C13 H13B 108.0 . . ?
N2 C14 H14A 109.5 . . ?
N2 C14 H14B 109.5 . . ?
N2 C14 H14C 109.5 . . ?
N2 C15 H15A 109.5 . . ?
N2 C15 H15B 109.5 . . ?
N2 C15 H15C 109.5 . . ?
N3 C10A H10D 109.5 . . ?
N3 C10A H10E 109.5 . . ?
H10D C10A H10E 109.5 . . ?
N3 C10A H10F 109.5 . . ?
H10D C10A H10F 109.5 . . ?
H10E C10A H10F 109.5 . . ?
N3 C11A H11D 109.5 . . ?
N3 C11A H11E 109.5 . . ?
H11D C11A H11E 109.5 . . ?
N3 C11A H11F 109.5 . . ?
H11D C11A H11F 109.5 . . ?
H11E C11A H11F 109.5 . . ?
C13A C12A N3 113.8(9) . . ?
C13A C12A H12C 108.8 . . ?
N3 C12A H12C 108.8 . . ?
C13A C12A H12D 108.8 . . ?
N3 C12A H12D 108.8 . . ?
H12C C12A H12D 107.7 . . ?
C12A C13A N2 118.0(8) . . ?
C12A C13A H13C 107.8 . . ?
N2 C13A H13C 107.8 . . ?
C12A C13A H13D 107.8 . . ?
N2 C13A H13D 107.8 . . ?
H13C C13A H13D 107.2 . . ?
N2 C14B H14D 109.5 . . ?
N2 C14B H14E 109.5 . . ?
H14D C14B H14E 109.5 . . ?
N2 C14B H14F 109.5 . . ?
H14D C14B H14F 109.5 . . ?
H14E C14B H14F 109.5 . . ?
N2 C15A H15D 109.5 . . ?
N2 C15A H15E 109.5 . . ?
H15D C15A H15E 109.5 . . ?
N2 C15A H15F 109.5 . . ?
H15D C15A H15F 109.5 . . ?
H15E C15A H15F 109.5 . . ?
N4 C16 C23 106.34(12) . . ?
N4 C16 C17 108.44(13) . . ?
C23 C16 C17 108.40(13) . . ?
N4 C16 C24 114.62(13) . . ?
C23 C16 C24 108.05(14) . . ?
C17 C16 C24 110.75(13) . . ?
C18 C17 C16 112.89(14) . . ?
C18 C17 H17A 109.0 . . ?
C16 C17 H17A 109.0 . . ?
C18 C17 H17B 109.0 . . ?
C16 C17 H17B 109.0 . . ?
H17A C17 H17B 107.8 . . ?
C19 C18 C17 109.25(14) . . ?
C19 C18 H18A 109.8 . . ?
C17 C18 H18A 109.8 . . ?
C19 C18 H18B 109.8 . . ?
C17 C18 H18B 109.8 . . ?
H18A C18 H18B 108.3 . . ?
C18 C19 C20 113.59(16) . . ?
C18 C19 H19A 108.8 . . ?
C20 C19 H19A 108.8 . . ?
C18 C19 H19B 108.8 . . ?
C20 C19 H19B 108.8 . . ?
H19A C19 H19B 107.7 . . ?
N4 C20 C21 106.41(13) . . ?
N4 C20 C19 107.81(13) . . ?
C21 C20 C19 108.86(15) . . ?
N4 C20 C22 115.16(14) . . ?
C21 C20 C22 107.77(14) . . ?
C19 C20 C22 110.60(14) . . ?
C20 C21 H21A 109.5 . . ?
C20 C21 H21B 109.5 . . ?
H21A C21 H21B 109.5 . . ?
C20 C21 H21C 109.5 . . ?
H21A C21 H21C 109.5 . . ?
H21B C21 H21C 109.5 . . ?
C20 C22 H22A 109.5 . . ?
C20 C22 H22B 109.5 . . ?
H22A C22 H22B 109.5 . . ?
C20 C22 H22C 109.5 . . ?
H22A C22 H22C 109.5 . . ?
H22B C22 H22C 109.5 . . ?
C16 C23 H23A 109.5 . . ?
C16 C23 H23B 109.5 . . ?
H23A C23 H23B 109.5 . . ?
C16 C23 H23C 109.5 . . ?
H23A C23 H23C 109.5 . . ?
H23B C23 H23C 109.5 . . ?
C16 C24 H24A 109.5 . . ?
C16 C24 H24B 109.5 . . ?
H24A C24 H24B 109.5 . . ?
C16 C24 H24C 109.5 . . ?
H24A C24 H24C 109.5 . . ?
H24B C24 H24C 109.5 . . ?
N6 C25 H25A 109.5 . . ?
N6 C25 H25B 109.5 . . ?
H25A C25 H25B 109.5 . . ?
N6 C25 H25C 109.5 . . ?
H25A C25 H25C 109.5 . . ?
H25B C25 H25C 109.5 . . ?
N6 C26 H26A 109.5 . . ?
N6 C26 H26B 109.5 . . ?
H26A C26 H26B 109.5 . . ?
N6 C26 H26C 109.5 . . ?
H26A C26 H26C 109.5 . . ?
H26B C26 H26C 109.5 . . ?
N6 C27 C28 113.99(15) . . ?
N6 C27 H27A 108.8 . . ?
C28 C27 H27A 108.8 . . ?
N6 C27 H27B 108.8 . . ?
C28 C27 H27B 108.8 . . ?
H27A C27 H27B 107.6 . . ?
N7 C28 C27 114.22(15) . . ?
N7 C28 H28A 108.7 . . ?
C27 C28 H28A 108.7 . . ?
N7 C28 H28B 108.7 . . ?
C27 C28 H28B 108.7 . . ?
H28A C28 H28B 107.6 . . ?
N7 C29 H29A 109.5 . . ?
N7 C29 H29B 109.5 . . ?
H29A C29 H29B 109.5 . . ?
N7 C29 H29C 109.5 . . ?
H29A C29 H29C 109.5 . . ?
H29B C29 H29C 109.5 . . ?
N7 C30 H30A 109.5 . . ?
N7 C30 H30B 109.5 . . ?
H30A C30 H30B 109.5 . . ?
N7 C30 H30C 109.5 . . ?
H30A C30 H30C 109.5 . . ?
H30B C30 H30C 109.5 . . ?
N5 C31 C39 106.70(13) . . ?
N5 C31 C38 115.74(13) . . ?
C39 C31 C38 107.81(14) . . ?
N5 C31 C32 107.66(12) . . ?
C39 C31 C32 107.75(13) . . ?
C38 C31 C32 110.83(13) . . ?
C33 C32 C31 113.26(14) . . ?
C33 C32 H32A 108.9 . . ?
C31 C32 H32A 108.9 . . ?
C33 C32 H32B 108.9 . . ?
C31 C32 H32B 108.9 . . ?
H32A C32 H32B 107.7 . . ?
C34 C33 C32 109.07(14) . . ?
C34 C33 H33A 109.9 . . ?
C32 C33 H33A 109.9 . . ?
C34 C33 H33B 109.9 . . ?
C32 C33 H33B 109.9 . . ?
H33A C33 H33B 108.3 . . ?
C33 C34 C35 113.48(14) . . ?
C33 C34 H34A 108.9 . . ?
C35 C34 H34A 108.9 . . ?
C33 C34 H34B 108.9 . . ?
C35 C34 H34B 108.9 . . ?
H34A C34 H34B 107.7 . . ?
N5 C35 C37 107.64(12) . . ?
N5 C35 C36 115.72(13) . . ?
C37 C35 C36 107.36(13) . . ?
N5 C35 C34 107.14(12) . . ?
C37 C35 C34 108.22(13) . . ?
C36 C35 C34 110.51(13) . . ?
C35 C36 H36A 109.5 . . ?
C35 C36 H36B 109.5 . . ?
H36A C36 H36B 109.5 . . ?
C35 C36 H36C 109.5 . . ?
H36A C36 H36C 109.5 . . ?
H36B C36 H36C 109.5 . . ?
C35 C37 H37A 109.5 . . ?
C35 C37 H37B 109.5 . . ?
H37A C37 H37B 109.5 . . ?
C35 C37 H37C 109.5 . . ?
H37A C37 H37C 109.5 . . ?
H37B C37 H37C 109.5 . . ?
C31 C38 H38A 109.5 . . ?
C31 C38 H38B 109.5 . . ?
H38A C38 H38B 109.5 . . ?
C31 C38 H38C 109.5 . . ?
H38A C38 H38C 109.5 . . ?
H38B C38 H38C 109.5 . . ?
C31 C39 H39A 109.5 . . ?
C31 C39 H39B 109.5 . . ?
H39A C39 H39B 109.5 . . ?
C31 C39 H39C 109.5 . . ?
H39A C39 H39C 109.5 . . ?
H39B C39 H39C 109.5 . . ?
N8 C40 C48 106.24(12) . . ?
N8 C40 C41 108.32(12) . . ?
C48 C40 C41 108.41(14) . . ?
N8 C40 C47 115.33(13) . . ?
C48 C40 C47 107.70(13) . . ?
C41 C40 C47 110.57(13) . . ?
C42 C41 C40 113.29(14) . . ?
C42 C41 H41A 108.9 . . ?
C40 C41 H41A 108.9 . . ?
C42 C41 H41B 108.9 . . ?
C40 C41 H41B 108.9 . . ?
H41A C41 H41B 107.7 . . ?
C41 C42 C43 109.09(13) . . ?
C41 C42 H42A 109.9 . . ?
C43 C42 H42A 109.9 . . ?
C41 C42 H42B 109.9 . . ?
C43 C42 H42B 109.9 . . ?
H42A C42 H42B 108.3 . . ?
C42 C43 C44 113.43(13) . . ?
C42 C43 H43A 108.9 . . ?
C44 C43 H43A 108.9 . . ?
C42 C43 H43B 108.9 . . ?
C44 C43 H43B 108.9 . . ?
H43A C43 H43B 107.7 . . ?
N8 C44 C46 106.29(12) . . ?
N8 C44 C43 108.57(12) . . ?
C46 C44 C43 108.02(13) . . ?
N8 C44 C45 113.91(12) . . ?
C46 C44 C45 108.61(14) . . ?
C43 C44 C45 111.18(13) . . ?
C44 C45 H45A 109.5 . . ?
C44 C45 H45B 109.5 . . ?
H45A C45 H45B 109.5 . . ?
C44 C45 H45C 109.5 . . ?
H45A C45 H45C 109.5 . . ?
H45B C45 H45C 109.5 . . ?
C44 C46 Na3 84.94(9) . . ?
C44 C46 H46A 112.5(10) . . ?
Na3 C46 H46A 77.0(10) . . ?
C44 C46 H46B 111.9(10) . . ?
Na3 C46 H46B 55.4(11) . . ?
H46A C46 H46B 109.0(15) . . ?
C44 C46 H46C 109.6(11) . . ?
Na3 C46 H46C 162.7(11) . . ?
H46A C46 H46C 104.6(15) . . ?
H46B C46 H46C 109.0(15) . . ?
C40 C47 H47A 109.5 . . ?
C40 C47 H47B 109.5 . . ?
H47A C47 H47B 109.5 . . ?
C40 C47 H47C 109.5 . . ?
H47A C47 H47C 109.5 . . ?
H47B C47 H47C 109.5 . . ?
C40 C48 H48A 109.5 . . ?
C40 C48 H48B 109.5 . . ?
H48A C48 H48B 109.5 . . ?
C40 C48 H48C 109.5 . . ?
H48A C48 H48C 109.5 . . ?
H48B C48 H48C 109.5 . . ?

loop_
_geom_bond_atom_site_label_1
_geom_bond_atom_site_label_2
_geom_bond_distance
_geom_bond_site_symmetry_2
_geom_bond_publ_flag
Na1 O1 2.1992(12) . ?
Na1 O2 2.3107(11) . ?
Na1 N1 2.4705(13) . ?
Na1 N3 2.4726(14) . ?
Na1 N2 2.6986(15) . ?
Na1 C7 2.9310(19) . ?
Na1 Na2 3.0067(8) . ?
Na1 H7B 2.529(16) . ?
Na2 O3 2.2673(11) . ?
Na2 O1 2.3059(11) . ?
Na2 O2 2.3443(11) . ?
Na2 N4 2.4287(14) . ?
Na2 C9 3.0511(19) . ?
Na2 Na3 3.0722(8) . ?
Na2 Na4 4.0930(8) . ?
Na2 H9A 2.366(18) . ?
Na3 O2 2.2446(11) . ?
Na3 O4 2.2919(12) . ?
Na3 O3 2.3059(11) . ?
Na3 N8 2.3815(13) . ?
Na3 Na4 3.0289(8) . ?
Na3 C46 3.1270(19) . ?
Na4 O4 2.1941(12) . ?
Na4 N5 2.4347(13) . ?
Na4 O3 2.4399(12) . ?
Na4 N7 2.5299(14) . ?
Na4 N6 2.8080(15) . ?
O1 N4 1.4345(15) . ?
O2 N1 1.4447(14) . ?
O3 N5 1.4436(14) . ?
O4 N8 1.4376(15) . ?
N1 C1 1.4880(18) . ?
N1 C5 1.4951(19) . ?
N2 C15A 1.353(15) . ?
N2 C14 1.424(11) . ?
N2 C13 1.433(3) . ?
N2 C15 1.490(3) . ?
N2 C14B 1.51(3) . ?
N2 C13A 1.616(11) . ?
N3 C10A 1.381(17) . ?
N3 C12A 1.398(10) . ?
N3 C11 1.419(3) . ?
N3 C10 1.458(4) . ?
N3 C12 1.490(3) . ?
N3 C11A 1.602(9) . ?
N4 C16 1.488(2) . ?
N4 C20 1.495(2) . ?
N5 C31 1.485(2) . ?
N5 C35 1.4909(19) . ?
N6 C25 1.456(2) . ?
N6 C26 1.460(2) . ?
N6 C27 1.462(2) . ?
N7 C30 1.451(2) . ?
N7 C29 1.457(2) . ?
N7 C28 1.463(2) . ?
N8 C44 1.4922(18) . ?
N8 C40 1.495(2) . ?
C1 C9 1.518(2) . ?
C1 C8 1.530(2) . ?
C1 C2 1.534(2) . ?
C2 C3 1.510(2) . ?
C2 H2A 0.9900 . ?
C2 H2B 0.9900 . ?
C3 C4 1.509(2) . ?
C3 H3A 0.9900 . ?
C3 H3B 0.9900 . ?
C4 C5 1.536(2) . ?
C4 H4A 0.9900 . ?
C4 H4B 0.9900 . ?
C5 C7 1.529(2) . ?
C5 C6 1.533(2) . ?
C6 H6A 0.9800 . ?
C6 H6B 0.9800 . ?
C6 H6C 0.9800 . ?
C7 H7C 1.011(16) . ?
C7 H7B 0.954(17) . ?
C7 H7A 0.995(19) . ?
C8 H8A 0.9800 . ?
C8 H8B 0.9800 . ?
C8 H8C 0.9800 . ?
C9 H9B 0.965(18) . ?
C9 H9A 0.989(18) . ?
C9 H9C 0.987(19) . ?
C10 H10A 0.9800 . ?
C10 H10B 0.9800 . ?
C10 H10C 0.9800 . ?
C11 H11A 0.9800 . ?
C11 H11B 0.9800 . ?
C11 H11C 0.9800 . ?
C12 C13 1.549(4) . ?
C12 H12A 0.9900 . ?
C12 H12B 0.9900 . ?
C13 H13A 0.9900 . ?
C13 H13B 0.9900 . ?
C14 H14A 0.9800 . ?
C14 H14B 0.9800 . ?
C14 H14C 0.9800 . ?
C15 H15A 0.9800 . ?
C15 H15B 0.9800 . ?
C15 H15C 0.9800 . ?
C10A H10D 0.9800 . ?
C10A H10E 0.9800 . ?
C10A H10F 0.9800 . ?
C11A H11D 0.9800 . ?
C11A H11E 0.9800 . ?
C11A H11F 0.9800 . ?
C12A C13A 1.356(14) . ?
C12A H12C 0.9900 . ?
C12A H12D 0.9900 . ?
C13A H13C 0.9900 . ?
C13A H13D 0.9900 . ?
C14B H14D 0.9800 . ?
C14B H14E 0.9800 . ?
C14B H14F 0.9800 . ?
C15A H15D 0.9800 . ?
C15A H15E 0.9800 . ?
C15A H15F 0.9800 . ?
C16 C23 1.529(2) . ?
C16 C17 1.531(2) . ?
C16 C24 1.542(2) . ?
C17 C18 1.514(3) . ?
C17 H17A 0.9900 . ?
C17 H17B 0.9900 . ?
C18 C19 1.506(3) . ?
C18 H18A 0.9900 . ?
C18 H18B 0.9900 . ?
C19 C20 1.532(2) . ?
C19 H19A 0.9900 . ?
C19 H19B 0.9900 . ?
C20 C21 1.514(2) . ?
C20 C22 1.538(2) . ?
C21 H21A 0.9800 . ?
C21 H21B 0.9800 . ?
C21 H21C 0.9800 . ?
C22 H22A 0.9800 . ?
C22 H22B 0.9800 . ?
C22 H22C 0.9800 . ?
C23 H23A 0.9800 . ?
C23 H23B 0.9800 . ?
C23 H23C 0.9800 . ?
C24 H24A 0.9800 . ?
C24 H24B 0.9800 . ?
C24 H24C 0.9800 . ?
C25 H25A 0.9800 . ?
C25 H25B 0.9800 . ?
C25 H25C 0.9800 . ?
C26 H26A 0.9800 . ?
C26 H26B 0.9800 . ?
C26 H26C 0.9800 . ?
C27 C28 1.497(3) . ?
C27 H27A 0.9900 . ?
C27 H27B 0.9900 . ?
C28 H28A 0.9900 . ?
C28 H28B 0.9900 . ?
C29 H29A 0.9800 . ?
C29 H29B 0.9800 . ?
C29 H29C 0.9800 . ?
C30 H30A 0.9800 . ?
C30 H30B 0.9800 . ?
C30 H30C 0.9800 . ?
C31 C39 1.520(2) . ?
C31 C38 1.539(2) . ?
C31 C32 1.540(2) . ?
C32 C33 1.515(2) . ?
C32 H32A 0.9900 . ?
C32 H32B 0.9900 . ?
C33 C34 1.506(3) . ?
C33 H33A 0.9900 . ?
C33 H33B 0.9900 . ?
C34 C35 1.533(2) . ?
C34 H34A 0.9900 . ?
C34 H34B 0.9900 . ?
C35 C37 1.519(2) . ?
C35 C36 1.532(2) . ?
C36 H36A 0.9800 . ?
C36 H36B 0.9800 . ?
C36 H36C 0.9800 . ?
C37 H37A 0.9800 . ?
C37 H37B 0.9800 . ?
C37 H37C 0.9800 . ?
C38 H38A 0.9800 . ?
C38 H38B 0.9800 . ?
C38 H38C 0.9800 . ?
C39 H39A 0.9800 . ?
C39 H39B 0.9800 . ?
C39 H39C 0.9800 . ?
C40 C48 1.527(2) . ?
C40 C41 1.528(2) . ?
C40 C47 1.536(2) . ?
C41 C42 1.506(2) . ?
C41 H41A 0.9900 . ?
C41 H41B 0.9900 . ?
C42 C43 1.518(2) . ?
C42 H42A 0.9900 . ?
C42 H42B 0.9900 . ?
C43 C44 1.530(2) . ?
C43 H43A 0.9900 . ?
C43 H43B 0.9900 . ?
C44 C46 1.526(2) . ?
C44 C45 1.534(2) . ?
C45 H45A 0.9800 . ?
C45 H45B 0.9800 . ?
C45 H45C 0.9800 . ?
C46 H46A 0.968(18) . ?
C46 H46B 1.01(2) . ?
C46 H46C 0.968(19) . ?
C47 H47A 0.9800 . ?
C47 H47B 0.9800 . ?
C47 H47C 0.9800 . ?
C48 H48A 0.9800 . ?
C48 H48B 0.9800 . ?
C48 H48C 0.9800 . ?

loop_
_geom_torsion_atom_site_label_1
_geom_torsion_atom_site_label_2
_geom_torsion_atom_site_label_3
_geom_torsion_atom_site_label_4
_geom_torsion
_geom_torsion_site_symmetry_1
_geom_torsion_site_symmetry_2
_geom_torsion_site_symmetry_3
_geom_torsion_site_symmetry_4
_geom_torsion_publ_flag
O1 Na1 Na2 O3 -159.73(7) . . . . ?
O2 Na1 Na2 O3 20.63(6) . . . . ?
N1 Na1 Na2 O3 47.53(6) . . . . ?
N3 Na1 Na2 O3 145.96(7) . . . . ?
N2 Na1 Na2 O3 -88.11(8) . . . . ?
C7 Na1 Na2 O3 11.28(7) . . . . ?
O2 Na1 Na2 O1 -179.64(6) . . . . ?
N1 Na1 Na2 O1 -152.75(5) . . . . ?
N3 Na1 Na2 O1 -54.32(7) . . . . ?
N2 Na1 Na2 O1 71.62(7) . . . . ?
C7 Na1 Na2 O1 171.01(6) . . . . ?
O1 Na1 Na2 O2 179.64(6) . . . . ?
N1 Na1 Na2 O2 26.89(4) . . . . ?
N3 Na1 Na2 O2 125.32(7) . . . . ?
N2 Na1 Na2 O2 -108.74(7) . . . . ?
C7 Na1 Na2 O2 -9.35(5) . . . . ?
O1 Na1 Na2 N4 -5.28(5) . . . . ?
O2 Na1 Na2 N4 175.08(5) . . . . ?
N1 Na1 Na2 N4 -158.03(5) . . . . ?
N3 Na1 Na2 N4 -59.60(7) . . . . ?
N2 Na1 Na2 N4 66.33(7) . . . . ?
C7 Na1 Na2 N4 165.73(5) . . . . ?
O1 Na1 Na2 C9 111.82(5) . . . . ?
O2 Na1 Na2 C9 -67.82(5) . . . . ?
N1 Na1 Na2 C9 -40.93(5) . . . . ?
N3 Na1 Na2 C9 57.50(7) . . . . ?
N2 Na1 Na2 C9 -176.56(7) . . . . ?
C7 Na1 Na2 C9 -77.17(5) . . . . ?
O1 Na1 Na2 Na3 -156.84(4) . . . . ?
O2 Na1 Na2 Na3 23.52(3) . . . . ?
N1 Na1 Na2 Na3 50.42(3) . . . . ?
N3 Na1 Na2 Na3 148.85(6) . . . . ?
N2 Na1 Na2 Na3 -85.22(6) . . . . ?
C7 Na1 Na2 Na3 14.17(4) . . . . ?
O1 Na1 Na2 Na4 -121.92(5) . . . . ?
O2 Na1 Na2 Na4 58.44(4) . . . . ?
N1 Na1 Na2 Na4 85.34(4) . . . . ?
N3 Na1 Na2 Na4 -176.24(5) . . . . ?
N2 Na1 Na2 Na4 -50.30(7) . . . . ?
C7 Na1 Na2 Na4 49.09(5) . . . . ?
O3 Na2 Na3 O2 152.86(5) . . . . ?
O1 Na2 Na3 O2 -47.46(6) . . . . ?
N4 Na2 Na3 O2 -98.32(8) . . . . ?
Na1 Na2 Na3 O2 -24.60(4) . . . . ?
C9 Na2 Na3 O2 47.80(5) . . . . ?
Na4 Na2 Na3 O2 -165.18(4) . . . . ?
O3 Na2 Na3 O4 -68.08(5) . . . . ?
O1 Na2 Na3 O4 91.60(6) . . . . ?
O2 Na2 Na3 O4 139.06(5) . . . . ?
N4 Na2 Na3 O4 40.74(9) . . . . ?
Na1 Na2 Na3 O4 114.46(4) . . . . ?
C9 Na2 Na3 O4 -173.14(5) . . . . ?
Na4 Na2 Na3 O4 -26.12(4) . . . . ?
O1 Na2 Na3 O3 159.69(6) . . . . ?
O2 Na2 Na3 O3 -152.86(5) . . . . ?
N4 Na2 Na3 O3 108.82(8) . . . . ?
Na1 Na2 Na3 O3 -177.46(4) . . . . ?
C9 Na2 Na3 O3 -105.05(5) . . . . ?
Na4 Na2 Na3 O3 41.96(4) . . . . ?
O3 Na2 Na3 N8 -111.83(7) . . . . ?
O1 Na2 Na3 N8 47.86(8) . . . . ?
O2 Na2 Na3 N8 95.32(6) . . . . ?
N4 Na2 Na3 N8 -3.00(10) . . . . ?
Na1 Na2 Na3 N8 70.71(6) . . . . ?
C9 Na2 Na3 N8 143.12(6) . . . . ?
Na4 Na2 Na3 N8 -69.87(5) . . . . ?
O3 Na2 Na3 Na4 -41.96(4) . . . . ?
O1 Na2 Na3 Na4 117.73(5) . . . . ?
O2 Na2 Na3 Na4 165.18(4) . . . . ?
N4 Na2 Na3 Na4 66.87(8) . . . . ?
Na1 Na2 Na3 Na4 140.58(2) . . . . ?
C9 Na2 Na3 Na4 -147.01(4) . . . . ?
O3 Na2 Na3 C46 -121.91(5) . . . . ?
O1 Na2 Na3 C46 37.78(6) . . . . ?
O2 Na2 Na3 C46 85.24(5) . . . . ?
N4 Na2 Na3 C46 -13.08(8) . . . . ?
Na1 Na2 Na3 C46 60.63(4) . . . . ?
C9 Na2 Na3 C46 133.04(5) . . . . ?
Na4 Na2 Na3 C46 -79.95(4) . . . . ?
O2 Na3 Na4 O4 -134.25(6) . . . . ?
O3 Na3 Na4 O4 172.34(5) . . . . ?
N8 Na3 Na4 O4 -8.63(5) . . . . ?
Na2 Na3 Na4 O4 -149.31(4) . . . . ?
C46 Na3 Na4 O4 -59.14(5) . . . . ?
O2 Na3 Na4 N5 76.46(6) . . . . ?
O4 Na3 Na4 N5 -149.30(5) . . . . ?
O3 Na3 Na4 N5 23.04(4) . . . . ?
N8 Na3 Na4 N5 -157.93(5) . . . . ?
Na2 Na3 Na4 N5 61.39(3) . . . . ?
C46 Na3 Na4 N5 151.57(5) . . . . ?
O2 Na3 Na4 O3 53.41(5) . . . . ?
O4 Na3 Na4 O3 -172.34(5) . . . . ?
N8 Na3 Na4 O3 179.03(5) . . . . ?
Na2 Na3 Na4 O3 38.35(3) . . . . ?
C46 Na3 Na4 O3 128.52(5) . . . . ?
O2 Na3 Na4 N7 -178.64(7) . . . . ?
O4 Na3 Na4 N7 -44.39(7) . . . . ?
O3 Na3 Na4 N7 127.95(7) . . . . ?
N8 Na3 Na4 N7 -53.02(7) . . . . ?
Na2 Na3 Na4 N7 166.30(7) . . . . ?
C46 Na3 Na4 N7 -103.53(7) . . . . ?
O2 Na3 Na4 N6 -54.51(8) . . . . ?
O4 Na3 Na4 N6 79.74(7) . . . . ?
O3 Na3 Na4 N6 -107.92(6) . . . . ?
N8 Na3 Na4 N6 71.11(6) . . . . ?
Na2 Na3 Na4 N6 -69.57(6) . . . . ?
C46 Na3 Na4 N6 20.60(7) . . . . ?
O2 Na3 Na4 Na2 15.06(4) . . . . ?
O4 Na3 Na4 Na2 149.31(4) . . . . ?
O3 Na3 Na4 Na2 -38.35(3) . . . . ?
N8 Na3 Na4 Na2 140.68(4) . . . . ?
C46 Na3 Na4 Na2 90.17(4) . . . . ?
O3 Na2 Na4 O4 99.83(6) . . . . ?
O1 Na2 Na4 O4 -89.58(6) . . . . ?
O2 Na2 Na4 O4 11.93(4) . . . . ?
N4 Na2 Na4 O4 -127.04(5) . . . . ?
Na1 Na2 Na4 O4 -28.37(4) . . . . ?
C9 Na2 Na4 O4 67.44(6) . . . . ?
Na3 Na2 Na4 O4 22.65(3) . . . . ?
O3 Na2 Na4 N5 -21.79(6) . . . . ?
O1 Na2 Na4 N5 148.81(6) . . . . ?
O2 Na2 Na4 N5 -109.69(5) . . . . ?
N4 Na2 Na4 N5 111.35(5) . . . . ?
Na1 Na2 Na4 N5 -149.98(4) . . . . ?
C9 Na2 Na4 N5 -54.17(6) . . . . ?
Na3 Na2 Na4 N5 -98.97(4) . . . . ?
O1 Na2 Na4 O3 170.59(7) . . . . ?
O2 Na2 Na4 O3 -87.90(6) . . . . ?
N4 Na2 Na4 O3 133.13(7) . . . . ?
Na1 Na2 Na4 O3 -128.20(6) . . . . ?
C9 Na2 Na4 O3 -32.39(7) . . . . ?
Na3 Na2 Na4 O3 -77.18(6) . . . . ?
O3 Na2 Na4 N7 -67.43(16) . . . . ?
O1 Na2 Na4 N7 103.16(16) . . . . ?
O2 Na2 Na4 N7 -155.34(16) . . . . ?
N4 Na2 Na4 N7 65.70(16) . . . . ?
Na1 Na2 Na4 N7 164.37(15) . . . . ?
C9 Na2 Na4 N7 -99.82(16) . . . . ?
Na3 Na2 Na4 N7 -144.61(16) . . . . ?
O3 Na2 Na4 N6 -145.26(7) . . . . ?
O1 Na2 Na4 N6 25.33(6) . . . . ?
O2 Na2 Na4 N6 126.84(4) . . . . ?
N4 Na2 Na4 N6 -12.13(5) . . . . ?
Na1 Na2 Na4 N6 86.54(4) . . . . ?
C9 Na2 Na4 N6 -177.65(6) . . . . ?
Na3 Na2 Na4 N6 137.56(4) . . . . ?
O3 Na2 Na4 Na3 77.18(6) . . . . ?
O1 Na2 Na4 Na3 -112.23(5) . . . . ?
O2 Na2 Na4 Na3 -10.72(3) . . . . ?
N4 Na2 Na4 Na3 -149.69(5) . . . . ?
Na1 Na2 Na4 Na3 -51.02(3) . . . . ?
C9 Na2 Na4 Na3 44.79(5) . . . . ?
O2 Na1 O1 N4 25.5(3) . . . . ?
N1 Na1 O1 N4 56.1(3) . . . . ?
N3 Na1 O1 N4 172.2(2) . . . . ?
N2 Na1 O1 N4 -113.7(2) . . . . ?
C7 Na1 O1 N4 -3.4(4) . . . . ?
Na2 Na1 O1 N4 25.2(2) . . . . ?
O2 Na1 O1 Na2 0.28(4) . . . . ?
N1 Na1 O1 Na2 30.93(6) . . . . ?
N3 Na1 O1 Na2 146.98(4) . . . . ?
N2 Na1 O1 Na2 -138.87(4) . . . . ?
C7 Na1 O1 Na2 -28.62(18) . . . . ?
O3 Na2 O1 N4 -52.0(2) . . . . ?
O2 Na2 O1 N4 -171.17(7) . . . . ?
Na1 Na2 O1 N4 -170.90(9) . . . . ?
C9 Na2 O1 N4 126.73(7) . . . . ?
Na3 Na2 O1 N4 -138.61(7) . . . . ?
Na4 Na2 O1 N4 -70.84(8) . . . . ?
O3 Na2 O1 Na1 118.86(17) . . . . ?
O2 Na2 O1 Na1 -0.27(4) . . . . ?
N4 Na2 O1 Na1 170.90(9) . . . . ?
C9 Na2 O1 Na1 -62.37(5) . . . . ?
Na3 Na2 O1 Na1 32.29(6) . . . . ?
Na4 Na2 O1 Na1 100.05(5) . . . . ?
O4 Na3 O2 N1 131.38(11) . . . . ?
O3 Na3 O2 N1 -118.53(11) . . . . ?
N8 Na3 O2 N1 93.52(12) . . . . ?
Na4 Na3 O2 N1 -158.05(10) . . . . ?
Na2 Na3 O2 N1 -138.14(12) . . . . ?
C46 Na3 O2 N1 129.39(12) . . . . ?
O4 Na3 O2 Na1 -25.30(14) . . . . ?
O3 Na3 O2 Na1 84.79(9) . . . . ?
N8 Na3 O2 Na1 -63.17(10) . . . . ?
Na4 Na3 O2 Na1 45.26(11) . . . . ?
Na2 Na3 O2 Na1 65.18(8) . . . . ?
C46 Na3 O2 Na1 -27.29(9) . . . . ?
O4 Na3 O2 Na2 -90.48(8) . . . . ?
O3 Na3 O2 Na2 19.61(4) . . . . ?
N8 Na3 O2 Na2 -128.35(5) . . . . ?
Na4 Na3 O2 Na2 -19.92(5) . . . . ?
C46 Na3 O2 Na2 -92.47(4) . . . . ?
O1 Na1 O2 N1 129.73(7) . . . . ?
N3 Na1 O2 N1 7.98(10) . . . . ?
N2 Na1 O2 N1 -104.12(8) . . . . ?
C7 Na1 O2 N1 -59.34(7) . . . . ?
Na2 Na1 O2 N1 130.01(7) . . . . ?
O1 Na1 O2 Na3 -66.53(9) . . . . ?
N1 Na1 O2 Na3 163.74(12) . . . . ?
N3 Na1 O2 Na3 171.72(7) . . . . ?
N2 Na1 O2 Na3 59.62(11) . . . . ?
C7 Na1 O2 Na3 104.40(9) . . . . ?
Na2 Na1 O2 Na3 -66.25(8) . . . . ?
O1 Na1 O2 Na2 -0.28(4) . . . . ?
N1 Na1 O2 Na2 -130.01(7) . . . . ?
N3 Na1 O2 Na2 -122.03(7) . . . . ?
N2 Na1 O2 Na2 125.87(6) . . . . ?
C7 Na1 O2 Na2 170.65(5) . . . . ?
O3 Na2 O2 N1 125.15(9) . . . . ?
O1 Na2 O2 N1 -67.97(9) . . . . ?
N4 Na2 O2 N1 -74.65(11) . . . . ?
Na1 Na2 O2 N1 -68.23(8) . . . . ?
C9 Na2 O2 N1 22.13(9) . . . . ?
Na3 Na2 O2 N1 145.09(10) . . . . ?
Na4 Na2 O2 N1 155.95(8) . . . . ?
O3 Na2 O2 Na3 -19.93(4) . . . . ?
O1 Na2 O2 Na3 146.95(4) . . . . ?
N4 Na2 O2 Na3 140.27(5) . . . . ?
Na1 Na2 O2 Na3 146.68(5) . . . . ?
C9 Na2 O2 Na3 -122.96(5) . . . . ?
Na4 Na2 O2 Na3 10.87(3) . . . . ?
O3 Na2 O2 Na1 -166.62(4) . . . . ?
O1 Na2 O2 Na1 0.26(4) . . . . ?
N4 Na2 O2 Na1 -6.41(6) . . . . ?
C9 Na2 O2 Na1 90.36(5) . . . . ?
Na3 Na2 O2 Na1 -146.68(5) . . . . ?
Na4 Na2 O2 Na1 -135.82(3) . . . . ?
O1 Na2 O3 N5 78.7(2) . . . . ?
O2 Na2 O3 N5 -161.68(14) . . . . ?
N4 Na2 O3 N5 39.37(17) . . . . ?
Na1 Na2 O3 N5 -177.17(12) . . . . ?
C9 Na2 O3 N5 -100.06(15) . . . . ?
Na3 Na2 O3 N5 178.96(16) . . . . ?
Na4 Na2 O3 N5 104.99(16) . . . . ?
O1 Na2 O3 Na3 -100.27(18) . . . . ?
O2 Na2 O3 Na3 19.37(4) . . . . ?
N4 Na2 O3 Na3 -139.58(6) . . . . ?
Na1 Na2 O3 Na3 3.87(7) . . . . ?
C9 Na2 O3 Na3 80.98(5) . . . . ?
Na4 Na2 O3 Na3 -73.97(5) . . . . ?
O1 Na2 O3 Na4 -26.3(2) . . . . ?
O2 Na2 O3 Na4 93.34(5) . . . . ?
N4 Na2 O3 Na4 -65.61(8) . . . . ?
Na1 Na2 O3 Na4 77.84(7) . . . . ?
C9 Na2 O3 Na4 154.96(5) . . . . ?
Na3 Na2 O3 Na4 73.97(5) . . . . ?
O2 Na3 O3 N5 160.47(10) . . . . ?
O4 Na3 O3 N5 -50.86(10) . . . . ?
N8 Na3 O3 N5 -57.76(12) . . . . ?
Na4 Na3 O3 N5 -56.44(9) . . . . ?
Na2 Na3 O3 N5 -179.24(12) . . . . ?
C46 Na3 O3 N5 -112.76(10) . . . . ?
O2 Na3 O3 Na2 -20.29(4) . . . . ?
O4 Na3 O3 Na2 128.38(4) . . . . ?
N8 Na3 O3 Na2 121.48(6) . . . . ?
Na4 Na3 O3 Na2 122.80(4) . . . . ?
C46 Na3 O3 Na2 66.48(5) . . . . ?
O2 Na3 O3 Na4 -143.09(4) . . . . ?
O4 Na3 O3 Na4 5.58(4) . . . . ?
N8 Na3 O3 Na4 -1.32(6) . . . . ?
Na2 Na3 O3 Na4 -122.80(4) . . . . ?
C46 Na3 O3 Na4 -56.31(5) . . . . ?
O4 Na4 O3 N5 131.92(7) . . . . ?
N7 Na4 O3 N5 11.73(11) . . . . ?
N6 Na4 O3 N5 -100.48(8) . . . . ?
Na3 Na4 O3 N5 137.73(7) . . . . ?
Na2 Na4 O3 N5 -145.47(9) . . . . ?
O4 Na4 O3 Na2 -82.61(6) . . . . ?
N5 Na4 O3 Na2 145.47(9) . . . . ?
N7 Na4 O3 Na2 157.20(7) . . . . ?
N6 Na4 O3 Na2 44.99(8) . . . . ?
Na3 Na4 O3 Na2 -76.80(5) . . . . ?
O4 Na4 O3 Na3 -5.81(4) . . . . ?
N5 Na4 O3 Na3 -137.73(7) . . . . ?
N7 Na4 O3 Na3 -126.00(7) . . . . ?
N6 Na4 O3 Na3 121.79(5) . . . . ?
Na2 Na4 O3 Na3 76.80(5) . . . . ?
N5 Na4 O4 N8 70.8(2) . . . . ?
O3 Na4 O4 N8 42.2(2) . . . . ?
N7 Na4 O4 N8 -169.2(2) . . . . ?
N6 Na4 O4 N8 -96.5(2) . . . . ?
Na3 Na4 O4 N8 36.48(19) . . . . ?
Na2 Na4 O4 N8 14.0(2) . . . . ?
N5 Na4 O4 Na3 34.37(5) . . . . ?
O3 Na4 O4 Na3 5.77(4) . . . . ?
N7 Na4 O4 Na3 154.37(4) . . . . ?
N6 Na4 O4 Na3 -132.98(4) . . . . ?
Na2 Na4 O4 Na3 -22.43(3) . . . . ?
O2 Na3 O4 N8 -62.77(11) . . . . ?
O3 Na3 O4 N8 -171.42(7) . . . . ?
Na4 Na3 O4 N8 -165.30(8) . . . . ?
Na2 Na3 O4 N8 -127.91(6) . . . . ?
C46 Na3 O4 N8 -60.50(7) . . . . ?
O2 Na3 O4 Na4 102.53(8) . . . . ?
O3 Na3 O4 Na4 -6.12(4) . . . . ?
N8 Na3 O4 Na4 165.30(8) . . . . ?
Na2 Na3 O4 Na4 37.39(5) . . . . ?
C46 Na3 O4 Na4 104.80(5) . . . . ?
Na3 O2 N1 C1 67.82(14) . . . . ?
Na1 O2 N1 C1 -126.13(10) . . . . ?
Na2 O2 N1 C1 -57.00(12) . . . . ?
Na3 O2 N1 C5 -61.26(14) . . . . ?
Na1 O2 N1 C5 104.79(9) . . . . ?
Na2 O2 N1 C5 173.92(8) . . . . ?
Na3 O2 N1 Na1 -166.05(11) . . . . ?
Na2 O2 N1 Na1 69.13(7) . . . . ?
O1 Na1 N1 O2 -61.16(8) . . . . ?
N3 Na1 N1 O2 -174.76(7) . . . . ?
N2 Na1 N1 O2 106.34(8) . . . . ?
C7 Na1 N1 O2 100.06(8) . . . . ?
Na2 Na1 N1 O2 -37.36(6) . . . . ?
O1 Na1 N1 C1 34.90(12) . . . . ?
O2 Na1 N1 C1 96.06(12) . . . . ?
N3 Na1 N1 C1 -78.70(11) . . . . ?
N2 Na1 N1 C1 -157.60(10) . . . . ?
C7 Na1 N1 C1 -163.88(13) . . . . ?
Na2 Na1 N1 C1 58.70(10) . . . . ?
O1 Na1 N1 C5 -164.13(8) . . . . ?
O2 Na1 N1 C5 -102.96(11) . . . . ?
N3 Na1 N1 C5 82.28(9) . . . . ?
N2 Na1 N1 C5 3.37(11) . . . . ?
C7 Na1 N1 C5 -2.90(8) . . . . ?
Na2 Na1 N1 C5 -140.32(8) . . . . ?
O1 Na1 N2 C15A 167.7(6) . . . . ?
O2 Na1 N2 C15A 45.2(6) . . . . ?
N1 Na1 N2 C15A -0.9(6) . . . . ?
N3 Na1 N2 C15A -96.6(6) . . . . ?
C7 Na1 N2 C15A 4.2(6) . . . . ?
Na2 Na1 N2 C15A 117.6(6) . . . . ?
O1 Na1 N2 C14 28.0(4) . . . . ?
O2 Na1 N2 C14 -94.5(4) . . . . ?
N1 Na1 N2 C14 -140.6(4) . . . . ?
N3 Na1 N2 C14 123.7(4) . . . . ?
C7 Na1 N2 C14 -135.5(4) . . . . ?
Na2 Na1 N2 C14 -22.1(4) . . . . ?
O1 Na1 N2 C13 -87.67(19) . . . . ?
O2 Na1 N2 C13 149.83(18) . . . . ?
N1 Na1 N2 C13 103.78(18) . . . . ?
N3 Na1 N2 C13 8.06(18) . . . . ?
C7 Na1 N2 C13 108.88(19) . . . . ?
Na2 Na1 N2 C13 -137.76(18) . . . . ?
O1 Na1 N2 C15 143.4(2) . . . . ?
O2 Na1 N2 C15 20.9(2) . . . . ?
N1 Na1 N2 C15 -25.1(2) . . . . ?
N3 Na1 N2 C15 -120.8(2) . . . . ?
C7 Na1 N2 C15 -20.0(2) . . . . ?
Na2 Na1 N2 C15 93.3(2) . . . . ?
O1 Na1 N2 C14B 31.7(8) . . . . ?
O2 Na1 N2 C14B -90.8(8) . . . . ?
N1 Na1 N2 C14B -136.8(8) . . . . ?
N3 Na1 N2 C14B 127.5(8) . . . . ?
C7 Na1 N2 C14B -131.7(8) . . . . ?
Na2 Na1 N2 C14B -18.4(8) . . . . ?
O1 Na1 N2 C13A -69.6(4) . . . . ?
O2 Na1 N2 C13A 167.9(4) . . . . ?
N1 Na1 N2 C13A 121.8(4) . . . . ?
N3 Na1 N2 C13A 26.1(4) . . . . ?
C7 Na1 N2 C13A 126.9(4) . . . . ?
Na2 Na1 N2 C13A -119.7(4) . . . . ?
O1 Na1 N3 C10A -23.7(6) . . . . ?
O2 Na1 N3 C10A 97.7(6) . . . . ?
N1 Na1 N3 C10A 102.4(6) . . . . ?
N2 Na1 N3 C10A -130.6(6) . . . . ?
C7 Na1 N3 C10A 155.0(6) . . . . ?
Na2 Na1 N3 C10A 15.5(6) . . . . ?
O1 Na1 N3 C12A 102.2(5) . . . . ?
O2 Na1 N3 C12A -136.4(5) . . . . ?
N1 Na1 N3 C12A -131.7(5) . . . . ?
N2 Na1 N3 C12A -4.7(5) . . . . ?
C7 Na1 N3 C12A -79.1(5) . . . . ?
Na2 Na1 N3 C12A 141.4(5) . . . . ?
O1 Na1 N3 C11 -164.51(19) . . . . ?
O2 Na1 N3 C11 -43.2(2) . . . . ?
N1 Na1 N3 C11 -38.4(2) . . . . ?
N2 Na1 N3 C11 88.6(2) . . . . ?
C7 Na1 N3 C11 14.2(2) . . . . ?
Na2 Na1 N3 C11 -125.37(19) . . . . ?
O1 Na1 N3 C10 -39.93(19) . . . . ?
O2 Na1 N3 C10 81.4(2) . . . . ?
N1 Na1 N3 C10 86.16(19) . . . . ?
N2 Na1 N3 C10 -146.86(19) . . . . ?
C7 Na1 N3 C10 138.76(19) . . . . ?
Na2 Na1 N3 C10 -0.8(2) . . . . ?
O1 Na1 N3 C12 69.76(12) . . . . ?
O2 Na1 N3 C12 -168.89(12) . . . . ?
N1 Na1 N3 C12 -164.14(12) . . . . ?
N2 Na1 N3 C12 -37.16(12) . . . . ?
C7 Na1 N3 C12 -111.54(12) . . . . ?
Na2 Na1 N3 C12 108.91(12) . . . . ?
O1 Na1 N3 C11A -134.0(4) . . . . ?
O2 Na1 N3 C11A -12.7(4) . . . . ?
N1 Na1 N3 C11A -7.9(4) . . . . ?
N2 Na1 N3 C11A 119.0(4) . . . . ?
C7 Na1 N3 C11A 44.7(4) . . . . ?
Na2 Na1 N3 C11A -94.9(4) . . . . ?
Na1 O1 N4 C16 88.7(3) . . . . ?
Na2 O1 N4 C16 114.46(10) . . . . ?
Na1 O1 N4 C20 -143.5(2) . . . . ?
Na2 O1 N4 C20 -117.77(11) . . . . ?
Na1 O1 N4 Na2 -25.7(2) . . . . ?
O3 Na2 N4 O1 163.39(7) . . . . ?
O2 Na2 N4 O1 11.59(9) . . . . ?
Na1 Na2 N4 O1 6.68(6) . . . . ?
C9 Na2 N4 O1 -60.14(8) . . . . ?
Na3 Na2 N4 O1 82.73(10) . . . . ?
Na4 Na2 N4 O1 131.94(6) . . . . ?
O3 Na2 N4 C16 63.31(13) . . . . ?
O1 Na2 N4 C16 -100.08(13) . . . . ?
O2 Na2 N4 C16 -88.49(11) . . . . ?
Na1 Na2 N4 C16 -93.41(10) . . . . ?
C9 Na2 N4 C16 -160.22(10) . . . . ?
Na3 Na2 N4 C16 -17.35(15) . . . . ?
Na4 Na2 N4 C16 31.86(11) . . . . ?
O3 Na2 N4 C20 -97.21(12) . . . . ?
O1 Na2 N4 C20 99.40(12) . . . . ?
O2 Na2 N4 C20 110.99(11) . . . . ?
Na1 Na2 N4 C20 106.08(10) . . . . ?
C9 Na2 N4 C20 39.26(12) . . . . ?
Na3 Na2 N4 C20 -177.87(9) . . . . ?
Na4 Na2 N4 C20 -128.66(10) . . . . ?
Na2 O3 N5 C31 -6.70(19) . . . . ?
Na3 O3 N5 C31 171.95(9) . . . . ?
Na4 O3 N5 C31 112.84(10) . . . . ?
Na2 O3 N5 C35 121.63(14) . . . . ?
Na3 O3 N5 C35 -59.72(14) . . . . ?
Na4 O3 N5 C35 -118.82(10) . . . . ?
Na2 O3 N5 Na4 -119.55(13) . . . . ?
Na3 O3 N5 Na4 59.11(8) . . . . ?
O4 Na4 N5 O3 -57.12(8) . . . . ?
N7 Na4 N5 O3 -172.67(7) . . . . ?
N6 Na4 N5 O3 108.15(7) . . . . ?
Na3 Na4 N5 O3 -31.16(6) . . . . ?
Na2 Na4 N5 O3 18.19(5) . . . . ?
O4 Na4 N5 C31 -160.99(9) . . . . ?
O3 Na4 N5 C31 -103.87(11) . . . . ?
N7 Na4 N5 C31 83.46(10) . . . . ?
N6 Na4 N5 C31 4.28(11) . . . . ?
Na3 Na4 N5 C31 -135.03(9) . . . . ?
Na2 Na4 N5 C31 -85.68(9) . . . . ?
O4 Na4 N5 C35 45.93(11) . . . . ?
O3 Na4 N5 C35 103.05(12) . . . . ?
N7 Na4 N5 C35 -69.62(11) . . . . ?
N6 Na4 N5 C35 -148.80(9) . . . . ?
Na3 Na4 N5 C35 71.88(10) . . . . ?
Na2 Na4 N5 C35 121.24(10) . . . . ?
O4 Na4 N6 C25 22.39(12) . . . . ?
N5 Na4 N6 C25 -143.57(11) . . . . ?
O3 Na4 N6 C25 -99.12(11) . . . . ?
N7 Na4 N6 C25 116.55(12) . . . . ?
Na3 Na4 N6 C25 -31.12(13) . . . . ?
Na2 Na4 N6 C25 -78.42(11) . . . . ?
O4 Na4 N6 C26 142.17(13) . . . . ?
N5 Na4 N6 C26 -23.80(15) . . . . ?
O3 Na4 N6 C26 20.65(15) . . . . ?
N7 Na4 N6 C26 -123.68(14) . . . . ?
Na3 Na4 N6 C26 88.65(14) . . . . ?
Na2 Na4 N6 C26 41.35(14) . . . . ?
O4 Na4 N6 C27 -91.41(12) . . . . ?
N5 Na4 N6 C27 102.62(12) . . . . ?
O3 Na4 N6 C27 147.08(11) . . . . ?
N7 Na4 N6 C27 2.74(11) . . . . ?
Na3 Na4 N6 C27 -144.93(10) . . . . ?
Na2 Na4 N6 C27 167.77(11) . . . . ?
O4 Na4 N7 C30 -155.65(13) . . . . ?
N5 Na4 N7 C30 -29.66(14) . . . . ?
O3 Na4 N7 C30 -36.68(17) . . . . ?
N6 Na4 N7 C30 94.10(13) . . . . ?
Na3 Na4 N7 C30 -123.12(12) . . . . ?
Na2 Na4 N7 C30 11.4(2) . . . . ?
O4 Na4 N7 C29 -34.86(12) . . . . ?
N5 Na4 N7 C29 91.13(12) . . . . ?
O3 Na4 N7 C29 84.11(14) . . . . ?
N6 Na4 N7 C29 -145.11(13) . . . . ?
Na3 Na4 N7 C29 -2.33(15) . . . . ?
Na2 Na4 N7 C29 132.17(16) . . . . ?
O4 Na4 N7 C28 79.20(11) . . . . ?
N5 Na4 N7 C28 -154.81(11) . . . . ?
O3 Na4 N7 C28 -161.83(10) . . . . ?
N6 Na4 N7 C28 -31.06(11) . . . . ?
Na3 Na4 N7 C28 111.72(11) . . . . ?
Na2 Na4 N7 C28 -113.78(17) . . . . ?
Na4 O4 N8 C44 76.1(2) . . . . ?
Na3 O4 N8 C44 113.82(10) . . . . ?
Na4 O4 N8 C40 -156.13(17) . . . . ?
Na3 O4 N8 C40 -118.43(10) . . . . ?
Na4 O4 N8 Na3 -37.71(19) . . . . ?
O2 Na3 N8 O4 144.86(7) . . . . ?
O3 Na3 N8 O4 11.73(9) . . . . ?
Na4 Na3 N8 O4 10.68(6) . . . . ?
Na2 Na3 N8 O4 81.67(8) . . . . ?
C46 Na3 N8 O4 94.92(8) . . . . ?
O2 Na3 N8 C44 44.15(11) . . . . ?
O4 Na3 N8 C44 -100.71(12) . . . . ?
O3 Na3 N8 C44 -88.97(11) . . . . ?
Na4 Na3 N8 C44 -90.03(10) . . . . ?
Na2 Na3 N8 C44 -19.04(12) . . . . ?
C46 Na3 N8 C44 -5.79(9) . . . . ?
O2 Na3 N8 C40 -115.23(10) . . . . ?
O4 Na3 N8 C40 99.91(12) . . . . ?
O3 Na3 N8 C40 111.64(11) . . . . ?
Na4 Na3 N8 C40 110.59(10) . . . . ?
Na2 Na3 N8 C40 -178.42(8) . . . . ?
C46 Na3 N8 C40 -165.17(13) . . . . ?
O2 N1 C1 C9 63.58(14) . . . . ?
C5 N1 C1 C9 -171.47(12) . . . . ?
Na1 N1 C1 C9 -11.43(16) . . . . ?
O2 N1 C1 C8 -56.10(15) . . . . ?
C5 N1 C1 C8 68.86(16) . . . . ?
Na1 N1 C1 C8 -131.11(11) . . . . ?
O2 N1 C1 C2 -179.64(11) . . . . ?
C5 N1 C1 C2 -54.69(15) . . . . ?
Na1 N1 C1 C2 105.35(13) . . . . ?
N1 C1 C2 C3 55.63(16) . . . . ?
C9 C1 C2 C3 172.01(13) . . . . ?
C8 C1 C2 C3 -71.29(16) . . . . ?
C1 C2 C3 C4 -57.09(17) . . . . ?
C2 C3 C4 C5 55.65(17) . . . . ?
O2 N1 C5 C7 -66.79(13) . . . . ?
C1 N1 C5 C7 168.35(12) . . . . ?
Na1 N1 C5 C7 4.60(13) . . . . ?
O2 N1 C5 C6 51.81(15) . . . . ?
C1 N1 C5 C6 -73.05(16) . . . . ?
Na1 N1 C5 C6 123.21(11) . . . . ?
O2 N1 C5 C4 177.63(11) . . . . ?
C1 N1 C5 C4 52.77(15) . . . . ?
Na1 N1 C5 C4 -110.97(10) . . . . ?
C3 C4 C5 N1 -52.20(17) . . . . ?
C3 C4 C5 C7 -166.99(14) . . . . ?
C3 C4 C5 C6 76.52(17) . . . . ?
N1 C5 C7 Na1 -3.63(10) . . . . ?
C6 C5 C7 Na1 -128.25(10) . . . . ?
C4 C5 C7 Na1 112.43(11) . . . . ?
O1 Na1 C7 C5 72.7(2) . . . . ?
O2 Na1 C7 C5 41.11(8) . . . . ?
N1 Na1 C7 C5 2.65(7) . . . . ?
N3 Na1 C7 C5 -102.92(9) . . . . ?
N2 Na1 C7 C5 -172.38(9) . . . . ?
Na2 Na1 C7 C5 49.02(9) . . . . ?
N1 C1 C9 Na2 -41.86(12) . . . . ?
C8 C1 C9 Na2 82.98(11) . . . . ?
C2 C1 C9 Na2 -158.63(10) . . . . ?
O3 Na2 C9 C1 -72.20(10) . . . . ?
O1 Na2 C9 C1 108.12(10) . . . . ?
O2 Na2 C9 C1 12.94(9) . . . . ?
N4 Na2 C9 C1 138.12(9) . . . . ?
Na1 Na2 C9 C1 65.61(9) . . . . ?
Na3 Na2 C9 C1 -24.64(10) . . . . ?
Na4 Na2 C9 C1 -55.90(11) . . . . ?
C10A N3 C12 C13 173.5(7) . . . . ?
C12A N3 C12 C13 -51.9(8) . . . . ?
C11 N3 C12 C13 -64.4(3) . . . . ?
C10 N3 C12 C13 171.6(2) . . . . ?
C11A N3 C12 C13 -78.4(6) . . . . ?
Na1 N3 C12 C13 69.5(2) . . . . ?
C15A N2 C13 C12 155.1(7) . . . . ?
C14 N2 C13 C12 -81.6(5) . . . . ?
C15 N2 C13 C12 160.9(3) . . . . ?
C14B N2 C13 C12 -81.5(10) . . . . ?
C13A N2 C13 C12 -33.1(11) . . . . ?
Na1 N2 C13 C12 23.6(3) . . . . ?
N3 C12 C13 N2 -68.2(3) . . . . ?
C10A N3 C12A C13A 94.6(12) . . . . ?
C11 N3 C12A C13A -148.8(10) . . . . ?
C10 N3 C12A C13A 102.1(9) . . . . ?
C12 N3 C12A C13A 42.9(7) . . . . ?
C11A N3 C12A C13A -155.3(9) . . . . ?
Na1 N3 C12A C13A -25.2(11) . . . . ?
N3 C12A C13A N2 62.6(13) . . . . ?
C15A N2 C13A C12A 78.2(12) . . . . ?
C14 N2 C13A C12A -155.0(10) . . . . ?
C13 N2 C13A C12A 69.4(12) . . . . ?
C15 N2 C13A C12A 86.9(11) . . . . ?
C14B N2 C13A C12A -153.7(12) . . . . ?
Na1 N2 C13A C12A -56.9(9) . . . . ?
O1 N4 C16 C23 -64.29(14) . . . . ?
C20 N4 C16 C23 171.91(12) . . . . ?
Na2 N4 C16 C23 10.23(15) . . . . ?
O1 N4 C16 C17 179.32(11) . . . . ?
C20 N4 C16 C17 55.52(16) . . . . ?
Na2 N4 C16 C17 -106.15(12) . . . . ?
O1 N4 C16 C24 55.03(17) . . . . ?
C20 N4 C16 C24 -68.78(18) . . . . ?
Na2 N4 C16 C24 129.55(12) . . . . ?
N4 C16 C17 C18 -54.45(18) . . . . ?
C23 C16 C17 C18 -169.50(14) . . . . ?
C24 C16 C17 C18 72.13(19) . . . . ?
C16 C17 C18 C19 55.59(19) . . . . ?
C17 C18 C19 C20 -55.91(19) . . . . ?
O1 N4 C20 C21 64.54(15) . . . . ?
C16 N4 C20 C21 -171.77(13) . . . . ?
Na2 N4 C20 C21 -10.71(16) . . . . ?
O1 N4 C20 C19 -178.80(12) . . . . ?
C16 N4 C20 C19 -55.11(17) . . . . ?
Na2 N4 C20 C19 105.95(13) . . . . ?
O1 N4 C20 C22 -54.79(17) . . . . ?
C16 N4 C20 C22 68.89(17) . . . . ?
Na2 N4 C20 C22 -130.05(12) . . . . ?
C18 C19 C20 N4 54.37(19) . . . . ?
C18 C19 C20 C21 169.43(14) . . . . ?
C18 C19 C20 C22 -72.34(19) . . . . ?
C25 N6 C27 C28 -78.2(2) . . . . ?
C26 N6 C27 C28 162.18(16) . . . . ?
Na4 N6 C27 C28 27.17(18) . . . . ?
C30 N7 C28 C27 -67.13(19) . . . . ?
C29 N7 C28 C27 172.33(15) . . . . ?
Na4 N7 C28 C27 63.57(16) . . . . ?
N6 C27 C28 N7 -66.4(2) . . . . ?
O3 N5 C31 C39 -62.56(15) . . . . ?
C35 N5 C31 C39 172.52(12) . . . . ?
Na4 N5 C31 C39 17.71(15) . . . . ?
O3 N5 C31 C38 57.39(16) . . . . ?
C35 N5 C31 C38 -67.53(16) . . . . ?
Na4 N5 C31 C38 137.66(11) . . . . ?
O3 N5 C31 C32 -178.00(12) . . . . ?
C35 N5 C31 C32 57.08(16) . . . . ?
Na4 N5 C31 C32 -97.73(12) . . . . ?
N5 C31 C32 C33 -54.31(18) . . . . ?
C39 C31 C32 C33 -169.06(15) . . . . ?
C38 C31 C32 C33 73.20(19) . . . . ?
C31 C32 C33 C34 54.80(19) . . . . ?
C32 C33 C34 C35 -55.81(19) . . . . ?
O3 N5 C35 C37 61.34(14) . . . . ?
C31 N5 C35 C37 -173.82(12) . . . . ?
Na4 N5 C35 C37 -20.54(15) . . . . ?
O3 N5 C35 C36 -58.71(16) . . . . ?
C31 N5 C35 C36 66.13(17) . . . . ?
Na4 N5 C35 C36 -140.60(11) . . . . ?
O3 N5 C35 C34 177.54(12) . . . . ?
C31 N5 C35 C34 -57.62(16) . . . . ?
Na4 N5 C35 C34 95.66(13) . . . . ?
C33 C34 C35 N5 55.83(17) . . . . ?
C33 C34 C35 C37 171.64(14) . . . . ?
C33 C34 C35 C36 -71.06(18) . . . . ?
O4 N8 C40 C48 65.23(14) . . . . ?
C44 N8 C40 C48 -171.14(12) . . . . ?
Na3 N8 C40 C48 -11.33(15) . . . . ?
O4 N8 C40 C41 -178.48(11) . . . . ?
C44 N8 C40 C41 -54.84(16) . . . . ?
Na3 N8 C40 C41 104.96(12) . . . . ?
O4 N8 C40 C47 -54.00(16) . . . . ?
C44 N8 C40 C47 69.64(16) . . . . ?
Na3 N8 C40 C47 -130.56(11) . . . . ?
N8 C40 C41 C42 54.96(17) . . . . ?
C48 C40 C41 C42 169.83(13) . . . . ?
C47 C40 C41 C42 -72.31(17) . . . . ?
C40 C41 C42 C43 -56.11(18) . . . . ?
C41 C42 C43 C44 55.34(18) . . . . ?
O4 N8 C44 C46 -65.98(14) . . . . ?
C40 N8 C44 C46 170.18(13) . . . . ?
Na3 N8 C44 C46 9.47(15) . . . . ?
O4 N8 C44 C43 178.03(12) . . . . ?
C40 N8 C44 C43 54.20(16) . . . . ?
Na3 N8 C44 C43 -106.52(12) . . . . ?
O4 N8 C44 C45 53.57(16) . . . . ?
C40 N8 C44 C45 -70.26(17) . . . . ?
Na3 N8 C44 C45 129.02(12) . . . . ?
C42 C43 C44 N8 -53.45(18) . . . . ?
C42 C43 C44 C46 -168.31(14) . . . . ?
C42 C43 C44 C45 72.62(17) . . . . ?
N8 C44 C46 Na3 -6.36(10) . . . . ?
C43 C44 C46 Na3 110.00(11) . . . . ?
C45 C44 C46 Na3 -129.32(11) . . . . ?
O2 Na3 C46 C44 -134.47(10) . . . . ?
O4 Na3 C46 C44 46.77(9) . . . . ?
O3 Na3 C46 C44 133.87(9) . . . . ?
N8 Na3 C46 C44 5.01(8) . . . . ?
Na4 Na3 C46 C44 91.89(9) . . . . ?
Na2 Na3 C46 C44 176.21(9) . . . . ?
